data_1572838
loop_
_publ_author_name
'Cui, Mingxu'
'Huang, Jie'
'Tsang, Long Yiu'
'Sung, Herman H. Y.'
'Williams, Ian D.'
'Jia, Guochen'

_publ_section_title
;
 Exploring efficient and air-stable d<sup>2</sup> Re(v) alkylidyne
 catalysts: toward room temperature alkyne metathesis.
;
_journal_issue 44
_journal_name_full 'Chemical science'
_journal_page_first 18318
_journal_page_last 18326
_journal_paper_doi 10.1039/d4sc05369a
_journal_volume 15
_journal_year 2024
_chemical_formula_moiety 'C104 H54 Cl2 F48 O4 P4 Re2 Zn, 1.5(C H Cl3)'
_chemical_formula_sum 'C105.5 H55.5 Cl6.5 F48 O4 P4 Re2 Zn'
_chemical_formula_weight 3091.07
_space_group_crystal_system triclinic
_space_group_IT_number 2
_space_group_name_Hall '-P 1'
_space_group_name_H-M_alt 'P -1'
_atom_sites_solution_hydrogens geom
_atom_sites_solution_primary iterative
_audit_creation_date 2024-05-21
_audit_creation_method
;
Olex2 1.5-alpha
(compiled 2024.02.16 svn.r378c4104 for OlexSys, GUI svn.r6928)
;
_audit_update_record
;
2024-06-05 deposited with the CCDC.	2024-10-02 downloaded from the CCDC.
;
_cell_angle_alpha 107.093(2)
_cell_angle_beta 92.870(2)
_cell_angle_gamma 113.868(2)
_cell_formula_units_Z 2
_cell_length_a 17.1380(3)
_cell_length_b 18.3645(4)
_cell_length_c 21.0670(5)
_cell_measurement_reflns_used 18497
_cell_measurement_temperature 173.00(10)
_cell_measurement_theta_max 72.5800
_cell_measurement_theta_min 2.7960
_cell_volume 5686.2(3)
_computing_cell_refinement 'CrysAlisPro 1.171.40.69a (Rigaku OD, 2020)'
_computing_data_collection 'CrysAlisPro 1.171.40.69a (Rigaku OD, 2020)'
_computing_data_reduction 'CrysAlisPro 1.171.40.69a (Rigaku OD, 2020)'
_computing_molecular_graphics 'Olex2 1.5-alpha (Dolomanov et al., 2009)'
_computing_publication_material 'Olex2 1.5-alpha (Dolomanov et al., 2009)'
_computing_structure_refinement 'SHELXL 2019/3 (Sheldrick, 2015)'
_computing_structure_solution 'olex2.solve 1.5-alpha (Bourhis et al., 2015)'
_diffrn_ambient_environment N~2~
_diffrn_ambient_temperature 173.00(10)
_diffrn_detector 'CCD plate'
_diffrn_detector_area_resol_mean 5.1788
_diffrn_detector_type Atlas
_diffrn_measured_fraction_theta_full 0.983
_diffrn_measured_fraction_theta_max 0.950
_diffrn_measurement_details
;
List of Runs (angles in degrees, time in seconds):

  # Type    Start    End  Width  t~exp~   \w     \q     \k     \f   Frames
#--------------------------------------------------------------------------
  1  \w     35.00 134.00   1.00    4.00    --  104.18 -61.00  90.00   99
  2  \w    -66.00  30.00   1.00    1.00    --  -40.20  37.00-180.00   96
  3  \w   -113.00 -14.00   1.00    1.00    --  -40.20 -37.00   0.00   99
  4  \w    -86.00  -6.00   1.00    1.00    --  -40.20 125.00-120.00   80
  5  \w     77.00 173.00   1.00    4.00    --  104.18  30.00 -90.00   96
  6  \w     48.00 109.00   1.00    4.00    --  104.18-111.00 -90.00   61
  7  \w     70.00 146.00   1.00    4.00    --  104.18 178.00-180.00   76
  8  \w     26.00  64.00   1.00    4.00    --  104.18-111.00-180.00   38
  9  \w     75.00 109.00   1.00    4.00    --  104.18-111.00-180.00   34
 10  \w    103.00 178.00   1.00    4.00    --  104.18  77.00-180.00   75
 11  \w     99.00 178.00   1.00    4.00    --  104.18  30.00 -30.00   79
 12  \w     49.00 120.00   1.00    4.00    --  104.18 -45.00-150.00   71
 13  \w     67.00 146.00   1.00    4.00    --  104.18 178.00  90.00   79
;
_diffrn_measurement_device 'kappa diffractometer'
_diffrn_measurement_device_type 'SuperNova, Dual, Cu at zero, Atlas'
_diffrn_measurement_method '\w scans'
_diffrn_orient_matrix_type 'CrysAlisPro convention (1999,Acta A55,543-557)'
_diffrn_orient_matrix_UB_11 -0.0170087000
_diffrn_orient_matrix_UB_12 -0.0914559000
_diffrn_orient_matrix_UB_13 -0.0407056000
_diffrn_orient_matrix_UB_21 -0.0111543000
_diffrn_orient_matrix_UB_22 -0.0232030000
_diffrn_orient_matrix_UB_23 0.0646327000
_diffrn_orient_matrix_UB_31 -0.0981019000
_diffrn_orient_matrix_UB_32 -0.0253330000
_diffrn_orient_matrix_UB_33 -0.0156881000
_diffrn_radiation_monochromator mirror
_diffrn_radiation_probe x-ray
_diffrn_radiation_type CuK\a
_diffrn_radiation_wavelength 1.54184
_diffrn_reflns_av_R_equivalents 0.0368
_diffrn_reflns_av_unetI/netI 0.0568
_diffrn_reflns_Laue_measured_fraction_full 0.983
_diffrn_reflns_Laue_measured_fraction_max 0.950
_diffrn_reflns_limit_h_max 15
_diffrn_reflns_limit_h_min -21
_diffrn_reflns_limit_k_max 21
_diffrn_reflns_limit_k_min -22
_diffrn_reflns_limit_l_max 26
_diffrn_reflns_limit_l_min -24
_diffrn_reflns_number 34705
_diffrn_reflns_point_group_measured_fraction_full 0.983
_diffrn_reflns_point_group_measured_fraction_max 0.950
_diffrn_reflns_theta_full 67.684
_diffrn_reflns_theta_max 72.711
_diffrn_reflns_theta_min 2.236
_diffrn_source 'micro-focus sealed X-ray tube'
_diffrn_source_current 0.80
_diffrn_source_power 0.040
_diffrn_source_target Cu
_diffrn_source_type 'SuperNova (Cu) X-ray Source'
_diffrn_source_voltage 50
_exptl_absorpt_coefficient_mu 7.436
_exptl_absorpt_correction_T_max 1.00000
_exptl_absorpt_correction_T_min 0.60022
_exptl_absorpt_correction_type multi-scan
_exptl_absorpt_process_details
;
CrysAlisPro 1.171.40.69a (Rigaku Oxford Diffraction, 2020)
Empirical absorption correction using spherical harmonics,
 implemented in SCALE3 ABSPACK scaling algorithm.
;
_exptl_crystal_colour yellow
_exptl_crystal_colour_primary yellow
_exptl_crystal_density_diffrn 1.805
_exptl_crystal_description plate
_exptl_crystal_F_000 3006
_exptl_crystal_size_max 0.22
_exptl_crystal_size_mid 0.18
_exptl_crystal_size_min 0.06
_refine_diff_density_max 2.963
_refine_diff_density_min -1.621
_refine_diff_density_rms 0.146
_refine_ls_extinction_method none
_refine_ls_goodness_of_fit_ref 1.035
_refine_ls_hydrogen_treatment constr
_refine_ls_matrix_type full
_refine_ls_number_parameters 1916
_refine_ls_number_reflns 21495
_refine_ls_number_restraints 953
_refine_ls_restrained_S_all 1.076
_refine_ls_R_factor_all 0.0632
_refine_ls_R_factor_gt 0.0537
_refine_ls_shift/su_max 0.002
_refine_ls_shift/su_mean 0.000
_refine_ls_structure_factor_coef Fsqd
_refine_ls_weighting_details 'w=1/[\s^2^(Fo^2^)+(0.0948P)^2^+10.2798P] where P=(Fo^2^+2Fc^2^)/3'
_refine_ls_weighting_scheme calc
_refine_ls_wR_factor_gt 0.1450
_refine_ls_wR_factor_ref 0.1564
_reflns_Friedel_coverage 0.000
_reflns_number_gt 18132
_reflns_number_total 21495
_reflns_threshold_expression 'I > 2\s(I)'
_cod_data_source_file d4sc05369a2.cif
_cod_data_source_block cui42_173k
_cod_depositor_comments 'Adding full bibliography for 1572837--1572839.cif.'
_cod_original_cell_volume 5686.2(2)
_cod_original_formula_sum 'C105.50 H55.50 Cl6.50 F48 O4 P4 Re2 Zn'
_cod_database_code 1572838
_shelx_shelxl_version_number 2019/3
_shelx_space_group_comment
;
The symmetry employed for this shelxl refinement is uniquely defined
by the following loop, which should always be used as a source of
symmetry information in preference to the above space-group names.
They are only intended as comments.
;
_shelx_estimated_absorpt_t_max 0.664
_shelx_estimated_absorpt_t_min 0.292
_olex2_refinement_description
;
1. Fixed Uiso
 At 1.2 times of:
  All C(H) groups, All C(H,H) groups
2. Restrained distances
 Cl7-C2S \\sim Cl7-C2SA
 with sigma of 0.02
 Cl6-C2S \\sim Cl6-C2SA
 with sigma of 0.02
 Cl8A-C2S \\sim Cl8A-C2SA
 with sigma of 0.02
 Cl8-C2S \\sim Cl8-C2SA
 with sigma of 0.02
 F34-C118 \\sim F34A-C9
 with sigma of 0.02
 F35-C118 \\sim F35A-C9
 with sigma of 0.02
 F36-C118 \\sim F36A-C9
 with sigma of 0.02
 C115-C118 \\sim C115-C9
 with sigma of 0.02
 F34-F35 \\sim F34A-F35A
 with sigma of 0.04
 F34-F36 \\sim F34A-F36A
 with sigma of 0.04
 F34-C115 \\sim F34A-C115
 with sigma of 0.04
 F35-F36 \\sim F35A-F36A
 with sigma of 0.04
 F35-C115 \\sim F35A-C115
 with sigma of 0.04
 F36-C115 \\sim F36A-C115
 with sigma of 0.04
 F31-C117 \\sim F31A-C117
 with sigma of 0.02
 F32-C117 \\sim F32A-C117
 with sigma of 0.02
 F33-C117 \\sim F33A-C117
 with sigma of 0.02
 F40-C128 \\sim F40A-C128
 with sigma of 0.02
 F41-C128 \\sim F41A-C128
 with sigma of 0.02
 F42-C128 \\sim F42A-C128
 with sigma of 0.02
 F37-C127 \\sim F37A-C127
 with sigma of 0.02
 F38-C127 \\sim F38A-C127
 with sigma of 0.02
 F39-C127 \\sim F39A-C127
 with sigma of 0.02
 F43-C137 \\sim F43A-C137
 with sigma of 0.02
 F44-C137 \\sim F44A-C137
 with sigma of 0.02
 F45-C137 \\sim F45A-C137
 with sigma of 0.02
 F1-C67 \\sim F1A-C67
 with sigma of 0.02
 F2-C67 \\sim F2A-C67
 with sigma of 0.02
 F3-C67 \\sim F3A-C67
 with sigma of 0.02
 F19-C97 \\sim F19A-C97
 with sigma of 0.02
 F20-C97 \\sim F20A-C97
 with sigma of 0.02
 F21-C97 \\sim F21A-C97
 with sigma of 0.02
 F22-C98 \\sim F22A-C98
 with sigma of 0.02
 F23-C98 \\sim F23A-C98
 with sigma of 0.02
 F24-C98 \\sim F24A-C98
 with sigma of 0.02
 F7-C77 \\sim F7A-C77
 with sigma of 0.02
 F8-C77 \\sim F8A-C77
 with sigma of 0.02
 F9-C77 \\sim F9A-C77
 with sigma of 0.02
 F4-C68 \\sim F4A-C68
 with sigma of 0.02
 F5-C68 \\sim F5A-C68
 with sigma of 0.02
 F6-C68 \\sim F6A-C68
 with sigma of 0.02
 F13-C87 \\sim F13A-C87
 with sigma of 0.02
 F14-C87 \\sim F14A-C87
 with sigma of 0.02
 F15-C87 \\sim F15A-C87
 with sigma of 0.02
 F46-C138 \\sim F46A-C138
 with sigma of 0.02
 F47-C138 \\sim F47A-C138
 with sigma of 0.02
 F48-C138 \\sim F48A-C138
 with sigma of 0.02
3. Uiso/Uaniso restraints and constraints
Uanis(C2S) \\sim Ueq, Uanis(C2SA) \\sim Ueq: with sigma of 0.003 and sigma for
terminal atoms of 0.006
Uanis(F34) \\sim Ueq, Uanis(F35) \\sim Ueq, Uanis(F36) \\sim Ueq, Uanis(C118)
\\sim Ueq, Uanis(F34A) \\sim Ueq, Uanis(F36A) \\sim Ueq, Uanis(F35A) \\sim Ueq,
Uanis(C9) \\sim Ueq: with sigma of 0.003 and sigma for terminal atoms of 0.006
Uanis(F31) \\sim Ueq, Uanis(F32) \\sim Ueq, Uanis(F33) \\sim Ueq, Uanis(C117)
\\sim Ueq, Uanis(F31A) \\sim Ueq, Uanis(F32A) \\sim Ueq, Uanis(F33A) \\sim Ueq:
with sigma of 0.003 and sigma for terminal atoms of 0.006
Uanis(F40) \\sim Ueq, Uanis(F41) \\sim Ueq, Uanis(F42) \\sim Ueq, Uanis(C128)
\\sim Ueq, Uanis(F40A) \\sim Ueq, Uanis(F41A) \\sim Ueq, Uanis(F42A) \\sim Ueq:
with sigma of 0.003 and sigma for terminal atoms of 0.006
Uanis(F37) \\sim Ueq, Uanis(F38) \\sim Ueq, Uanis(F39) \\sim Ueq, Uanis(C127)
\\sim Ueq, Uanis(F37A) \\sim Ueq, Uanis(F38A) \\sim Ueq, Uanis(F39A) \\sim Ueq:
with sigma of 0.003 and sigma for terminal atoms of 0.006
Uanis(F43) \\sim Ueq, Uanis(F44) \\sim Ueq, Uanis(F45) \\sim Ueq, Uanis(C137)
\\sim Ueq, Uanis(F43A) \\sim Ueq, Uanis(F44A) \\sim Ueq, Uanis(F45A) \\sim Ueq:
with sigma of 0.003 and sigma for terminal atoms of 0.006
Uanis(F1) \\sim Ueq, Uanis(F2) \\sim Ueq, Uanis(F3) \\sim Ueq, Uanis(C67) \\sim
Ueq, Uanis(F1A) \\sim Ueq, Uanis(F2A) \\sim Ueq, Uanis(F3A) \\sim Ueq: with
sigma of 0.003 and sigma for terminal atoms of 0.006
Uanis(F19) \\sim Ueq, Uanis(F20) \\sim Ueq, Uanis(F21) \\sim Ueq, Uanis(C97)
\\sim Ueq, Uanis(F19A) \\sim Ueq, Uanis(F20A) \\sim Ueq, Uanis(F21A) \\sim Ueq:
with sigma of 0.003 and sigma for terminal atoms of 0.006
Uanis(F9) \\sim Ueq, Uanis(F7) \\sim Ueq, Uanis(F8) \\sim Ueq, Uanis(F7A) \\sim
Ueq, Uanis(F8A) \\sim Ueq, Uanis(F9A) \\sim Ueq: with sigma of 0.003 and sigma
for terminal atoms of 0.006
Uanis(F4) \\sim Ueq, Uanis(F5) \\sim Ueq, Uanis(F6) \\sim Ueq, Uanis(F4A) \\sim
Ueq, Uanis(F5A) \\sim Ueq, Uanis(F6A) \\sim Ueq: with sigma of 0.003 and sigma
for terminal atoms of 0.006
Uanis(F13) \\sim Ueq, Uanis(F14) \\sim Ueq, Uanis(F15) \\sim Ueq, Uanis(C87)
\\sim Ueq, Uanis(F13A) \\sim Ueq, Uanis(F14A) \\sim Ueq, Uanis(F15A) \\sim Ueq:
with sigma of 0.003 and sigma for terminal atoms of 0.006
Uanis(F16) \\sim Ueq: with sigma of 0.003 and sigma for terminal atoms of 0.006
Uanis(F46) \\sim Ueq, Uanis(F47) \\sim Ueq, Uanis(F48) \\sim Ueq, Uanis(C138)
\\sim Ueq, Uanis(F46A) \\sim Ueq, Uanis(F47A) \\sim Ueq, Uanis(F48A) \\sim Ueq:
with sigma of 0.003 and sigma for terminal atoms of 0.006
4. Rigid body (RIGU) restrains
 F34, F35, F36, C118
 with sigma for 1-2 distances of 0.001 and sigma for 1-3 distances of 0.001
 Cl8, F35A, C2SA, F36A, H2SA, C9, F34A
 with sigma for 1-2 distances of 0.001 and sigma for 1-3 distances of 0.001
 F32A, F33A, F31A, C117
 with sigma for 1-2 distances of 0.001 and sigma for 1-3 distances of 0.001
 C117, F31, F32, F33
 with sigma for 1-2 distances of 0.001 and sigma for 1-3 distances of 0.001
 F42, F40, F41, C128
 with sigma for 1-2 distances of 0.001 and sigma for 1-3 distances of 0.001
 F42A, C128, F40A, F41A
 with sigma for 1-2 distances of 0.001 and sigma for 1-3 distances of 0.001
 C127, F37, F38, F39
 with sigma for 1-2 distances of 0.001 and sigma for 1-3 distances of 0.001
 C127, F38A, F39A, F37A
 with sigma for 1-2 distances of 0.001 and sigma for 1-3 distances of 0.001
 C137, F45A, F43A, F44A
 with sigma for 1-2 distances of 0.001 and sigma for 1-3 distances of 0.001
 C137, F43, F44, F45
 with sigma for 1-2 distances of 0.001 and sigma for 1-3 distances of 0.001
 C67, F3A, F1A, F2A
 with sigma for 1-2 distances of 0.001 and sigma for 1-3 distances of 0.001
 F3, F2, F1, C67
 with sigma for 1-2 distances of 0.001 and sigma for 1-3 distances of 0.001
 C97, F20A, F21A, F19A
 with sigma for 1-2 distances of 0.001 and sigma for 1-3 distances of 0.001
 F20, C97, F21, F19
 with sigma for 1-2 distances of 0.001 and sigma for 1-3 distances of 0.001
 F23, F22, F24, C98
 with sigma for 1-2 distances of 0.001 and sigma for 1-3 distances of 0.001
 C98, F22A, F24A, F23A
 with sigma for 1-2 distances of 0.001 and sigma for 1-3 distances of 0.001
 C77, F9, F8, F7
 with sigma for 1-2 distances of 0.001 and sigma for 1-3 distances of 0.001
 F8A, F9A, F7A, C77
 with sigma for 1-2 distances of 0.001 and sigma for 1-3 distances of 0.001
 F5, F6, F4, C68
 with sigma for 1-2 distances of 0.001 and sigma for 1-3 distances of 0.001
 F5A, C68, F6A, F4A
 with sigma for 1-2 distances of 0.001 and sigma for 1-3 distances of 0.001
 F13A, F14A, F15A, C87
 with sigma for 1-2 distances of 0.001 and sigma for 1-3 distances of 0.001
 F13, F14, C87, F15
 with sigma for 1-2 distances of 0.001 and sigma for 1-3 distances of 0.001
 C138, F47A, F46A, F48A
 with sigma for 1-2 distances of 0.001 and sigma for 1-3 distances of 0.001
 F48, F47, F46, C138
 with sigma for 1-2 distances of 0.001 and sigma for 1-3 distances of 0.001
5. Others
 Sof(F31A)=Sof(F32A)=Sof(F33A)=1-FVAR(1)
 Sof(F31)=Sof(F32)=Sof(F33)=FVAR(1)
 Sof(F40A)=Sof(F41A)=Sof(F42A)=1-FVAR(2)
 Sof(F40)=Sof(F41)=Sof(F42)=FVAR(2)
 Sof(F37A)=Sof(F38A)=Sof(F39A)=1-FVAR(3)
 Sof(F37)=Sof(F38)=Sof(F39)=FVAR(3)
 Sof(F43A)=Sof(F44A)=Sof(F45A)=1-FVAR(4)
 Sof(F43)=Sof(F44)=Sof(F45)=FVAR(4)
 Sof(F1A)=Sof(F2A)=Sof(F3A)=1-FVAR(5)
 Sof(F1)=Sof(F2)=Sof(F3)=FVAR(5)
 Sof(F19A)=Sof(F20A)=Sof(F21A)=1-FVAR(6)
 Sof(F19)=Sof(F20)=Sof(F21)=FVAR(6)
 Sof(F13A)=Sof(F14A)=Sof(F15A)=1-FVAR(7)
 Sof(F13)=Sof(F14)=Sof(F15)=FVAR(7)
 Fixed Sof: F4(0.5) F5(0.5) F6(0.5) F7(0.5) F8(0.5) F9(0.5) F22(0.5) F23(0.5)
 F24(0.5) F34(0.6) F35(0.6) F36(0.6) F46(0.5) F47(0.5) F48(0.5) C118(0.6)
 Cl3(0.5) Cl4(0.5) Cl5(0.5) C1S(0.5) H1S(0.5) Cl8(0.5) Cl8A(0.5) C2S(0.5)
 H2S(0.5) C2SA(0.5) H2SA(0.5) F34A(0.4) F36A(0.4) F35A(0.4) C9(0.4) F23A(0.5)
 F24A(0.5) F22A(0.5) F7A(0.5) F8A(0.5) F9A(0.5) F4A(0.5) F5A(0.5) F6A(0.5)
 F46A(0.5) F47A(0.5) F48A(0.5)
6.a Ternary CH refined with riding coordinates:
 C1S(H1S), C2S(H2S), C2SA(H2SA)
6.b Secondary CH2 refined with riding coordinates:
 C2(H2A,H2B), C12(H12A,H12B)
6.c Aromatic/amide H refined with riding coordinates:
 C4(H4), C5(H5), C6(H6), C7(H7), C8(H8), C14(H14), C15(H15), C16(H16),
 C17(H17), C18(H18), C23(H23), C24(H24), C25(H25), C26(H26), C33(H33), C34(H34),
  C35(H35), C36(H36), C43(H43), C44(H44), C45(H45), C46(H46), C53(H53),
 C54(H54), C55(H55), C56(H56), C62(H62), C64(H64), C66(H66), C72(H72), C74(H74),
  C76(H76), C82(H82), C84(H84), C86(H86), C92(H92), C94(H94), C96(H96),
 C102(H102), C104(H104), C106(H106), C112(H112), C114(H114), C116(H116),
 C122(H122), C124(H124), C126(H126), C132(H132), C134(H134), C136(H136)
;
_olex2_date_sample_data_collection 2020-11-12
_olex2_submission_special_instructions 'No special instructions were received'
_oxdiff_exptl_absorpt_empirical_details
;
Empirical correction (ABSPACK) includes:
- Absorption correction using spherical harmonics
- Frame scaling
;
_oxdiff_exptl_absorpt_empirical_full_max 1.548
_oxdiff_exptl_absorpt_empirical_full_min 0.751

loop_
_space_group_symop_operation_xyz
'x, y, z'
'-x, -y, -z'

loop_
_atom_site_label
_atom_site_type_symbol
_atom_site_fract_x
_atom_site_fract_y
_atom_site_fract_z
_atom_site_U_iso_or_equiv
_atom_site_adp_type
_atom_site_occupancy
_atom_site_site_symmetry_order
_atom_site_calc_flag
_atom_site_refinement_flags_posn
_atom_site_refinement_flags_adp
_atom_site_refinement_flags_occupancy
_atom_site_disorder_assembly
_atom_site_disorder_group
Re1 Re 0.36686(2) 0.63618(2) 0.33688(2) 0.02562(8) Uani 1 1 d . . . . .
Re2 Re 0.23672(2) 0.87283(2) 0.27185(2) 0.02739(8) Uani 1 1 d . . . . .
Zn1 Zn 0.30309(5) 0.74673(5) 0.28774(4) 0.03186(16) Uani 1 1 d . . . . .
Cl1 Cl 0.21797(8) 0.62583(9) 0.32074(7) 0.0350(3) Uani 1 1 d . . . . .
Cl2 Cl 0.37747(9) 0.86779(9) 0.25159(8) 0.0377(3) Uani 1 1 d . . . . .
P1 P 0.51720(8) 0.69581(8) 0.33920(7) 0.0269(3) Uani 1 1 d . . . . .
P2 P 0.31391(9) 0.50033(9) 0.25731(7) 0.0281(3) Uani 1 1 d . . . . .
P3 P 0.10751(8) 0.83191(9) 0.31287(7) 0.0284(3) Uani 1 1 d . . . . .
P4 P 0.18458(9) 0.85421(9) 0.16115(7) 0.0306(3) Uani 1 1 d . . . . .
F1 F 0.0080(8) 0.3485(9) 0.0878(6) 0.077(3) Uani 0.521(19) 1 d D U P A 1
F2 F -0.0927(7) 0.3023(12) 0.1453(8) 0.083(3) Uani 0.521(19) 1 d D U P A 1
F3 F -0.0260(10) 0.2266(8) 0.0908(7) 0.081(3) Uani 0.521(19) 1 d D U P A 1
F4 F 0.0415(9) 0.3688(9) 0.4038(6) 0.078(3) Uani 0.5 1 d D U P B 1
F5 F 0.1379(8) 0.3209(8) 0.4004(6) 0.065(3) Uani 0.5 1 d D U P B 1
F6 F 0.0084(8) 0.2387(7) 0.3491(7) 0.074(3) Uani 0.5 1 d D U P B 1
F7 F 0.3721(9) 0.1718(9) 0.1333(8) 0.096(3) Uani 0.5 1 d D U P C 1
F8 F 0.2556(10) 0.1861(10) 0.1090(7) 0.087(3) Uani 0.5 1 d D U P C 1
F9 F 0.2821(11) 0.1459(9) 0.1903(8) 0.094(3) Uani 0.5 1 d D U P C 1
F10 F 0.5806(4) 0.3682(3) 0.3443(4) 0.093(2) Uani 1 1 d . . . . .
F11 F 0.5695(4) 0.4799(4) 0.3988(3) 0.0817(18) Uani 1 1 d . . . . .
F12 F 0.6295(3) 0.4773(4) 0.3124(4) 0.093(2) Uani 1 1 d . . . . .
F13 F 0.7978(8) 0.6326(11) 0.3098(6) 0.069(3) Uani 0.432(19) 1 d D U P D 1
F14 F 0.8623(12) 0.6510(13) 0.4094(9) 0.076(3) Uani 0.432(19) 1 d D U P D 1
F15 F 0.8678(9) 0.7555(7) 0.3800(8) 0.060(3) Uani 0.432(19) 1 d D U P D 1
F16 F 0.6559(5) 0.6126(4) 0.5731(3) 0.0872(17) Uani 1 1 d . U . . .
F17 F 0.7059(5) 0.7442(4) 0.6094(3) 0.096(2) Uani 1 1 d . . . . .
F18 F 0.5735(4) 0.6775(5) 0.5802(3) 0.0885(19) Uani 1 1 d . . . . .
F19 F 0.5261(7) 0.8165(8) 0.1269(7) 0.082(3) Uani 0.583(14) 1 d D U P E 1
F20 F 0.6044(10) 0.7723(8) 0.0649(5) 0.088(3) Uani 0.583(14) 1 d D U P E 1
F21 F 0.6603(8) 0.8663(7) 0.1610(7) 0.087(3) Uani 0.583(14) 1 d D U P E 1
F22 F 0.5135(11) 0.4446(12) 0.1356(12) 0.085(4) Uani 0.5 1 d D . P F 1
F23 F 0.6322(8) 0.5101(10) 0.1089(9) 0.091(3) Uani 0.5 1 d D . P F 1
F24 F 0.5165(11) 0.4782(10) 0.0488(5) 0.095(3) Uani 0.5 1 d D . P F 1
F25 F -0.0075(4) 0.5428(4) 0.3598(3) 0.0844(18) Uani 1 1 d . . . . .
F26 F -0.1209(4) 0.4541(4) 0.2882(4) 0.097(2) Uani 1 1 d . . . . .
F27 F 0.0003(6) 0.4680(5) 0.2655(5) 0.122(3) Uani 1 1 d . . . . .
F28 F -0.1942(4) 0.5079(3) 0.0835(3) 0.0805(17) Uani 1 1 d . . . . .
F29 F -0.1862(4) 0.6326(4) 0.1151(3) 0.0881(19) Uani 1 1 d . . . . .
F30 F -0.0931(4) 0.6069(4) 0.0619(2) 0.0769(15) Uani 1 1 d . . . . .
F31 F -0.2242(7) 0.8195(8) 0.2935(9) 0.077(3) Uani 0.54(2) 1 d D U P G 1
F32 F -0.1804(8) 0.8646(11) 0.2111(5) 0.077(3) Uani 0.54(2) 1 d D U P G 1
F33 F -0.2027(9) 0.9434(10) 0.3084(7) 0.077(3) Uani 0.54(2) 1 d D U P G 1
F34 F 0.1721(6) 1.1315(5) 0.4743(5) 0.073(2) Uani 0.6 1 d D U P H 1
F35 F 0.0741(8) 1.1671(6) 0.4530(7) 0.082(3) Uani 0.6 1 d D U P H 1
F36 F 0.0600(8) 1.0940(6) 0.5158(5) 0.079(2) Uani 0.6 1 d D U P H 1
F37 F -0.1993(8) 0.7792(11) 0.0507(8) 0.116(3) Uani 0.657(15) 1 d D U P I 1
F38 F -0.1329(7) 0.7122(6) -0.0013(5) 0.075(2) Uani 0.657(15) 1 d D U P I 1
F39 F -0.1277(8) 0.8166(8) -0.0238(6) 0.102(3) Uani 0.657(15) 1 d D U P I 1
F40 F -0.0034(11) 1.0716(9) 0.2533(9) 0.086(3) Uani 0.51(2) 1 d D U P J 1
F41 F 0.0350(13) 1.1073(10) 0.1662(8) 0.094(3) Uani 0.51(2) 1 d D U P J 1
F42 F 0.1303(8) 1.1237(8) 0.2415(9) 0.086(3) Uani 0.51(2) 1 d D U P J 1
F43 F 0.1882(15) 1.0119(15) -0.0261(11) 0.098(4) Uani 0.350(12) 1 d D U P K 1
F44 F 0.1755(13) 0.9044(12) -0.0852(10) 0.093(4) Uani 0.350(12) 1 d D U P K 1
F45 F 0.2977(12) 1.0115(14) -0.0755(10) 0.081(4) Uani 0.350(12) 1 d D U P K 1
F46 F 0.5436(11) 1.0407(11) 0.0802(8) 0.084(3) Uani 0.5 1 d D U P L 1
F47 F 0.5177(9) 1.1294(7) 0.1599(6) 0.078(3) Uani 0.5 1 d D U P L 1
F48 F 0.5227(6) 1.0285(8) 0.1784(5) 0.069(2) Uani 0.5 1 d D U P L 1
O1 O 0.3596(2) 0.6663(2) 0.2450(2) 0.0300(8) Uani 1 1 d . . . . .
O2 O 0.3953(2) 0.7659(2) 0.3691(2) 0.0302(8) Uani 1 1 d . . . . .
O3 O 0.2723(3) 0.8397(2) 0.3522(2) 0.0317(8) Uani 1 1 d . . . . .
O4 O 0.1968(2) 0.7379(2) 0.22628(19) 0.0296(8) Uani 1 1 d . . . . .
C1 C 0.3676(3) 0.6083(3) 0.4101(3) 0.0293(11) Uani 1 1 d . . . . .
C2 C 0.3602(4) 0.5863(5) 0.4717(3) 0.0405(13) Uani 1 1 d . . . . .
H2A H 0.408485 0.631709 0.508520 0.049 Uiso 1 1 calc R U . . .
H2B H 0.366713 0.533298 0.463545 0.049 Uiso 1 1 calc R U . . .
C3 C 0.2739(4) 0.5739(4) 0.4951(3) 0.0365(12) Uani 1 1 d . . . . .
C4 C 0.2424(6) 0.5205(6) 0.5300(5) 0.059(2) Uani 1 1 d . . . . .
H4 H 0.272533 0.489654 0.538196 0.071 Uiso 1 1 calc R U . . .
C5 C 0.1653(8) 0.5106(8) 0.5540(7) 0.091(4) Uani 1 1 d . . . . .
H5 H 0.143228 0.472725 0.578212 0.109 Uiso 1 1 calc R U . . .
C6 C 0.1213(6) 0.5548(7) 0.5428(5) 0.073(3) Uani 1 1 d . . . . .
H6 H 0.070026 0.549312 0.560416 0.087 Uiso 1 1 calc R U . . .
C7 C 0.1520(5) 0.6063(5) 0.5064(4) 0.0542(18) Uani 1 1 d . . . . .
H7 H 0.120289 0.635001 0.496421 0.065 Uiso 1 1 calc R U . . .
C8 C 0.2299(5) 0.6180(5) 0.4833(4) 0.0450(15) Uani 1 1 d . . . . .
H8 H 0.252200 0.656407 0.459531 0.054 Uiso 1 1 calc R U . . .
C11 C 0.2668(4) 0.9826(4) 0.3054(3) 0.0362(12) Uani 1 1 d . . . . .
C12 C 0.2973(5) 1.0751(4) 0.3339(5) 0.0547(19) Uani 1 1 d . . . . .
H12A H 0.268381 1.088890 0.372089 0.066 Uiso 1 1 calc R U . . .
H12B H 0.281921 1.095586 0.298899 0.066 Uiso 1 1 calc R U . . .
C13 C 0.3952(4) 1.1190(4) 0.3585(3) 0.0390(13) Uani 1 1 d . . . . .
C14 C 0.4488(5) 1.1405(5) 0.3137(4) 0.0466(15) Uani 1 1 d . . . . .
H14 H 0.424331 1.127919 0.268121 0.056 Uiso 1 1 calc R U . . .
C15 C 0.5382(5) 1.1805(5) 0.3350(4) 0.0554(18) Uani 1 1 d . . . . .
H15 H 0.574618 1.194482 0.303708 0.067 Uiso 1 1 calc R U . . .
C16 C 0.5744(6) 1.1999(5) 0.4001(5) 0.065(2) Uani 1 1 d . . . . .
H16 H 0.635842 1.228476 0.414480 0.078 Uiso 1 1 calc R U . . .
C17 C 0.5227(6) 1.1783(6) 0.4446(4) 0.061(2) Uani 1 1 d . . . . .
H17 H 0.548396 1.191554 0.490060 0.074 Uiso 1 1 calc R U . . .
C18 C 0.4325(6) 1.1369(5) 0.4247(4) 0.0555(18) Uani 1 1 d . . . . .
H18 H 0.396880 1.120973 0.455982 0.067 Uiso 1 1 calc R U . . .
C21 C 0.3191(4) 0.5210(4) 0.1779(3) 0.0298(11) Uani 1 1 d . . . . .
C22 C 0.3408(4) 0.6051(4) 0.1831(3) 0.0301(11) Uani 1 1 d . . . . .
C23 C 0.3455(4) 0.6267(4) 0.1247(3) 0.0369(12) Uani 1 1 d . . . . .
H23 H 0.359019 0.683427 0.128011 0.044 Uiso 1 1 calc R U . . .
C24 C 0.3306(5) 0.5668(5) 0.0626(3) 0.0449(15) Uani 1 1 d . . . . .
H24 H 0.334248 0.582315 0.023212 0.054 Uiso 1 1 calc R U . . .
C25 C 0.3105(5) 0.4843(5) 0.0570(3) 0.0463(15) Uani 1 1 d . . . . .
H25 H 0.301518 0.443377 0.013951 0.056 Uiso 1 1 calc R U . . .
C26 C 0.3034(4) 0.4607(4) 0.1139(3) 0.0401(13) Uani 1 1 d . . . . .
H26 H 0.287813 0.403342 0.109473 0.048 Uiso 1 1 calc R U . . .
C31 C 0.5479(4) 0.8079(4) 0.3778(3) 0.0320(11) Uani 1 1 d . . . . .
C32 C 0.4770(4) 0.8274(4) 0.3854(3) 0.0305(11) Uani 1 1 d . . . . .
C33 C 0.4933(4) 0.9131(4) 0.4112(3) 0.0364(12) Uani 1 1 d . . . . .
H33 H 0.446331 0.928034 0.414812 0.044 Uiso 1 1 calc R U . . .
C34 C 0.5774(5) 0.9749(4) 0.4312(4) 0.0445(14) Uani 1 1 d . . . . .
H34 H 0.587965 1.032601 0.449110 0.053 Uiso 1 1 calc R U . . .
C35 C 0.6482(4) 0.9553(4) 0.4259(4) 0.0453(15) Uani 1 1 d . . . . .
H35 H 0.705943 0.999230 0.440918 0.054 Uiso 1 1 calc R U . . .
C36 C 0.6337(4) 0.8723(4) 0.3988(3) 0.0401(13) Uani 1 1 d . . . . .
H36 H 0.681346 0.858420 0.394277 0.048 Uiso 1 1 calc R U . . .
C41 C 0.1448(4) 0.8333(4) 0.3948(3) 0.0341(12) Uani 1 1 d . . . . .
C42 C 0.2256(4) 0.8317(4) 0.4015(3) 0.0315(11) Uani 1 1 d . . . . .
C43 C 0.2567(4) 0.8214(4) 0.4592(3) 0.0372(12) Uani 1 1 d . . . . .
H43 H 0.310716 0.818460 0.463674 0.045 Uiso 1 1 calc R U . . .
C44 C 0.2087(5) 0.8155(5) 0.5098(3) 0.0443(14) Uani 1 1 d . . . . .
H44 H 0.230182 0.808461 0.548969 0.053 Uiso 1 1 calc R U . . .
C45 C 0.1289(4) 0.8196(5) 0.5046(3) 0.0452(15) Uani 1 1 d . . . . .
H45 H 0.097257 0.817014 0.540243 0.054 Uiso 1 1 calc R U . . .
C46 C 0.0970(4) 0.8274(4) 0.4466(3) 0.0401(13) Uani 1 1 d . . . . .
H46 H 0.042267 0.828781 0.441850 0.048 Uiso 1 1 calc R U . . .
C51 C 0.1542(4) 0.7428(4) 0.1180(3) 0.0351(12) Uani 1 1 d . . . . .
C52 C 0.1640(4) 0.6982(4) 0.1598(3) 0.0331(12) Uani 1 1 d . . . . .
C53 C 0.1394(4) 0.6108(4) 0.1309(4) 0.0426(14) Uani 1 1 d . . . . .
H53 H 0.144275 0.580100 0.158927 0.051 Uiso 1 1 calc R U . . .
C54 C 0.1089(5) 0.5700(5) 0.0634(4) 0.0527(18) Uani 1 1 d . . . . .
H54 H 0.091564 0.510759 0.044641 0.063 Uiso 1 1 calc R U . . .
C55 C 0.1027(5) 0.6148(5) 0.0212(4) 0.0529(18) Uani 1 1 d . . . . .
H55 H 0.082774 0.585991 -0.026190 0.063 Uiso 1 1 calc R U . . .
C56 C 0.1253(4) 0.7005(5) 0.0481(3) 0.0439(14) Uani 1 1 d . . . . .
H56 H 0.121304 0.730602 0.019257 0.053 Uiso 1 1 calc R U . . .
C61 C 0.2003(4) 0.4268(4) 0.2512(3) 0.0317(11) Uani 1 1 d . . . . .
C62 C 0.1363(4) 0.3962(4) 0.1938(3) 0.0382(13) Uani 1 1 d . . . . .
H62 H 0.149827 0.414620 0.156293 0.046 Uiso 1 1 calc R U . . .
C63 C 0.0514(4) 0.3378(5) 0.1924(4) 0.0458(15) Uani 1 1 d . . . . .
C64 C 0.0311(4) 0.3110(4) 0.2453(4) 0.0424(14) Uani 1 1 d . . . . .
H64 H -0.026192 0.270572 0.243131 0.051 Uiso 1 1 calc R U . . .
C65 C 0.0943(4) 0.3427(4) 0.3026(4) 0.0409(14) Uani 1 1 d . . . . .
C66 C 0.1788(4) 0.4008(4) 0.3059(3) 0.0353(12) Uani 1 1 d . . . . .
H66 H 0.221569 0.422497 0.345604 0.042 Uiso 1 1 calc R U . . .
C67 C -0.0164(6) 0.3069(7) 0.1313(5) 0.0703(15) Uani 1 1 d D U . . .
C68 C 0.0704(5) 0.3152(6) 0.3615(4) 0.0585(13) Uani 1 1 d D . . . .
C71 C 0.3609(4) 0.4257(4) 0.2535(3) 0.0353(12) Uani 1 1 d . . . . .
C72 C 0.3207(4) 0.3434(4) 0.2087(3) 0.0393(13) Uani 1 1 d . . . . .
H72 H 0.266279 0.323879 0.180393 0.047 Uiso 1 1 calc R U . . .
C73 C 0.3589(5) 0.2885(4) 0.2046(4) 0.0463(15) Uani 1 1 d . . . . .
C74 C 0.4380(5) 0.3162(5) 0.2459(4) 0.0503(17) Uani 1 1 d . . . . .
H74 H 0.464519 0.279055 0.242431 0.060 Uiso 1 1 calc R U . . .
C75 C 0.4783(4) 0.3975(4) 0.2919(4) 0.0450(15) Uani 1 1 d . . . . .
C76 C 0.4398(4) 0.4527(4) 0.2964(3) 0.0371(12) Uani 1 1 d . . . . .
H76 H 0.467226 0.508638 0.328512 0.044 Uiso 1 1 calc R U . . .
C77 C 0.3138(6) 0.1991(5) 0.1556(5) 0.0636(14) Uani 1 1 d D . . . .
C78 C 0.5647(5) 0.4301(5) 0.3381(6) 0.065(2) Uani 1 1 d . . . . .
C81 C 0.5987(4) 0.6810(3) 0.3871(3) 0.0308(11) Uani 1 1 d . . . . .
C82 C 0.6731(4) 0.6807(4) 0.3637(3) 0.0363(12) Uani 1 1 d . . . . .
H82 H 0.680523 0.683689 0.320024 0.044 Uiso 1 1 calc R U . . .
C83 C 0.7359(4) 0.6762(4) 0.4036(4) 0.0411(14) Uani 1 1 d . . . . .
C84 C 0.7270(4) 0.6725(4) 0.4683(3) 0.0413(14) Uani 1 1 d . . . . .
H84 H 0.770005 0.668430 0.495347 0.050 Uiso 1 1 calc R U . . .
C85 C 0.6537(4) 0.6750(4) 0.4920(3) 0.0408(13) Uani 1 1 d . . . . .
C86 C 0.5893(4) 0.6788(4) 0.4517(3) 0.0348(12) Uani 1 1 d . . . . .
H86 H 0.539128 0.679846 0.468447 0.042 Uiso 1 1 calc R U . . .
C87 C 0.8158(5) 0.6751(5) 0.3767(4) 0.0540(12) Uani 1 1 d D U . . .
C88 C 0.6446(5) 0.6725(5) 0.5622(4) 0.0495(16) Uani 1 1 d . . . . .
C91 C 0.5460(4) 0.6831(4) 0.2554(3) 0.0313(11) Uani 1 1 d . . . . .
C92 C 0.5624(4) 0.7446(4) 0.2257(3) 0.0360(12) Uani 1 1 d . . . . .
H92 H 0.564205 0.797895 0.250268 0.043 Uiso 1 1 calc R U . . .
C93 C 0.5764(4) 0.7275(5) 0.1595(4) 0.0473(16) Uani 1 1 d . . . . .
C94 C 0.5749(5) 0.6520(5) 0.1230(3) 0.0497(16) Uani 1 1 d . . . . .
H94 H 0.585192 0.642014 0.078067 0.060 Uiso 1 1 calc R U . . .
C95 C 0.5583(5) 0.5901(5) 0.1522(3) 0.0477(16) Uani 1 1 d . . . . .
C96 C 0.5435(4) 0.6061(4) 0.2182(3) 0.0365(12) Uani 1 1 d . . . . .
H96 H 0.531413 0.563430 0.238032 0.044 Uiso 1 1 calc R U . . .
C97 C 0.5919(6) 0.7954(6) 0.1286(4) 0.0633(14) Uani 1 1 d D U . . .
C98 C 0.5561(6) 0.5062(6) 0.1150(4) 0.0660(16) Uani 1 1 d D . . . .
C101 C 0.0276(4) 0.7213(4) 0.2700(3) 0.0324(11) Uani 1 1 d . . . . .
C102 C 0.0211(4) 0.6606(4) 0.2989(3) 0.0347(12) Uani 1 1 d . . . . .
H102 H 0.056354 0.676622 0.341409 0.042 Uiso 1 1 calc R U . . .
C103 C -0.0374(4) 0.5763(4) 0.2652(3) 0.0392(13) Uani 1 1 d . . . . .
C104 C -0.0904(4) 0.5516(4) 0.2033(3) 0.0401(13) Uani 1 1 d . . . . .
H104 H -0.130920 0.494015 0.180857 0.048 Uiso 1 1 calc R U . . .
C105 C -0.0829(4) 0.6126(4) 0.1753(3) 0.0422(14) Uani 1 1 d . . . . .
C106 C -0.0230(4) 0.6964(4) 0.2072(3) 0.0364(12) Uani 1 1 d . . . . .
H106 H -0.016498 0.736975 0.185994 0.044 Uiso 1 1 calc R U . . .
C107 C -0.0428(6) 0.5101(5) 0.2951(5) 0.0576(19) Uani 1 1 d . . . . .
C108 C -0.1397(5) 0.5889(5) 0.1086(4) 0.0541(18) Uani 1 1 d . . . . .
C111 C 0.0451(4) 0.8935(4) 0.3299(3) 0.0358(12) Uani 1 1 d . . . . .
C112 C -0.0391(4) 0.8657(5) 0.2968(4) 0.0427(14) Uani 1 1 d . . . . .
H112 H -0.067732 0.811512 0.262358 0.051 Uiso 1 1 calc R U . . .
C113 C -0.0818(5) 0.9167(5) 0.3140(5) 0.0540(18) Uani 1 1 d . . . . .
C114 C -0.0417(5) 0.9957(5) 0.3643(5) 0.060(2) Uani 1 1 d . . . . .
H114 H -0.070828 1.030692 0.375582 0.072 Uiso 1 1 calc R U . . .
C115 C 0.0431(5) 1.0228(5) 0.3981(4) 0.0547(18) Uani 1 1 d D . . . .
C116 C 0.0864(4) 0.9722(4) 0.3809(4) 0.0439(14) Uani 1 1 d . . . . .
H116 H 0.143932 0.991423 0.403893 0.053 Uiso 1 1 calc R U . . .
C117 C -0.1723(6) 0.8854(6) 0.2764(5) 0.0664(14) Uani 1 1 d D U . . .
C118 C 0.0876(9) 1.1039(8) 0.4590(7) 0.062(2) Uani 0.6 1 d D U P H 1
C121 C 0.0915(4) 0.8766(4) 0.1439(3) 0.0378(13) Uani 1 1 d . . . . .
C122 C 0.0173(5) 0.8223(5) 0.0959(4) 0.0471(15) Uani 1 1 d . . . . .
H122 H 0.008937 0.766454 0.071194 0.057 Uiso 1 1 calc R U . . .
C123 C -0.0461(5) 0.8485(6) 0.0831(5) 0.060(2) Uani 1 1 d . . . . .
C124 C -0.0359(5) 0.9287(6) 0.1191(5) 0.065(2) Uani 1 1 d . . . . .
H124 H -0.079005 0.946415 0.110235 0.078 Uiso 1 1 calc R U . . .
C125 C 0.0376(5) 0.9826(5) 0.1680(5) 0.0555(18) Uani 1 1 d . . . . .
C126 C 0.1012(5) 0.9567(5) 0.1808(4) 0.0461(15) Uani 1 1 d . . . . .
H126 H 0.151417 0.994392 0.215021 0.055 Uiso 1 1 calc R U . . .
C127 C -0.1258(7) 0.7883(8) 0.0276(6) 0.0819(18) Uani 1 1 d D U . . .
C128 C 0.0492(7) 1.0693(7) 0.2080(6) 0.0755(16) Uani 1 1 d D U . . .
C131 C 0.2551(4) 0.9123(4) 0.1116(3) 0.0367(12) Uani 1 1 d . . . . .
C132 C 0.2219(5) 0.9192(5) 0.0535(4) 0.0474(15) Uani 1 1 d . . . . .
H132 H 0.160816 0.892649 0.037208 0.057 Uiso 1 1 calc R U . . .
C133 C 0.2781(5) 0.9650(5) 0.0188(4) 0.0508(16) Uani 1 1 d . . . . .
C134 C 0.3663(5) 1.0029(5) 0.0408(4) 0.0512(17) Uani 1 1 d . . . . .
H134 H 0.404080 1.033113 0.016401 0.061 Uiso 1 1 calc R U . . .
C135 C 0.3998(5) 0.9966(5) 0.0987(4) 0.0523(17) Uani 1 1 d . . . . .
C136 C 0.3453(4) 0.9518(5) 0.1349(4) 0.0446(14) Uani 1 1 d . . . . .
H136 H 0.369129 0.948157 0.174905 0.053 Uiso 1 1 calc R U . . .
C137 C 0.2423(7) 0.9717(7) -0.0440(6) 0.0795(17) Uani 1 1 d D U . . .
C138 C 0.4940(7) 1.0406(7) 0.1243(5) 0.0761(16) Uani 1 1 d D U . . .
Cl3 Cl 0.4514(4) 0.7414(5) -0.0712(4) 0.112(2) Uani 0.5 1 d . . P . .
Cl4 Cl 0.2812(6) 0.7149(6) -0.0424(6) 0.139(3) Uani 0.5 1 d . . P . .
Cl5 Cl 0.3101(7) 0.6681(6) -0.1726(5) 0.155(4) Uani 0.5 1 d . . P . .
C1S C 0.3501(13) 0.7364(16) -0.0956(16) 0.099(8) Uani 0.5 1 d . . P . .
H1S H 0.360342 0.793224 -0.097594 0.119 Uiso 0.5 1 calc R U P . .
Cl6 Cl 0.8301(2) 1.0999(3) 0.2526(2) 0.1179(13) Uani 1 1 d D . . . .
Cl7 Cl 0.6705(2) 1.05681(19) 0.30346(14) 0.0887(7) Uani 1 1 d D . . . .
Cl8 Cl 0.7719(5) 1.2300(5) 0.3104(5) 0.103(2) Uani 0.5 1 d . . P M 2
Cl8A Cl 0.7383(6) 1.1958(6) 0.2546(7) 0.131(3) Uani 0.5 1 d . . P N 1
C2S C 0.7266(11) 1.0954(16) 0.2457(11) 0.069(6) Uani 0.5 1 d D U P N 1
H2S H 0.693152 1.056726 0.199175 0.083 Uiso 0.5 1 calc R U P N 1
C2SA C 0.7390(11) 1.1201(14) 0.2624(12) 0.065(6) Uani 0.5 1 d D U P M 2
H2SA H 0.706082 1.106478 0.216591 0.079 Uiso 0.5 1 calc R U P M 2
F34A F 0.1587(11) 1.1567(11) 0.4309(10) 0.102(4) Uani 0.4 1 d D U P H 2
F36A F 0.1113(15) 1.1062(13) 0.5057(10) 0.111(4) Uani 0.4 1 d D U P H 2
F35A F 0.0392(12) 1.1517(11) 0.4512(10) 0.087(4) Uani 0.4 1 d D U P H 2
C9 C 0.0869(14) 1.1114(11) 0.4467(11) 0.092(4) Uani 0.4 1 d D U P H 2
F31A F -0.2195(8) 0.7981(7) 0.2572(10) 0.071(3) Uani 0.46(2) 1 d D U P G 2
F32A F -0.1701(9) 0.9046(12) 0.2210(7) 0.070(3) Uani 0.46(2) 1 d D U P G 2
F33A F -0.2267(10) 0.9099(12) 0.3041(9) 0.078(3) Uani 0.46(2) 1 d D U P G 2
F40A F -0.0277(9) 1.0638(10) 0.2216(11) 0.091(3) Uani 0.49(2) 1 d D U P J 2
F41A F 0.0773(14) 1.1245(11) 0.1762(10) 0.101(4) Uani 0.49(2) 1 d D U P J 2
F42A F 0.1074(10) 1.1044(10) 0.2670(7) 0.080(3) Uani 0.49(2) 1 d D U P J 2
F37A F -0.1919(12) 0.7480(14) 0.0611(11) 0.088(4) Uani 0.343(15) 1 d D U P I 2
F38A F -0.119(2) 0.7292(14) -0.0155(12) 0.091(5) Uani 0.343(15) 1 d D U P I 2
F39A F -0.1665(14) 0.8308(13) 0.0145(12) 0.093(4) Uani 0.343(15) 1 d D U P I 2
F43A F 0.1577(6) 0.9533(9) -0.0521(6) 0.090(3) Uani 0.650(12) 1 d D U P K 2
F44A F 0.2418(9) 0.9082(8) -0.0980(5) 0.101(3) Uani 0.650(12) 1 d D U P K 2
F45A F 0.2849(8) 1.0453(7) -0.0511(7) 0.100(3) Uani 0.650(12) 1 d D U P K 2
F1A F -0.0163(10) 0.3745(8) 0.1158(8) 0.082(3) Uani 0.479(19) 1 d D U P A 2
F2A F -0.0967(7) 0.2653(10) 0.1417(7) 0.071(3) Uani 0.479(19) 1 d D U P A 2
F3A F -0.0121(12) 0.2534(11) 0.0764(7) 0.088(3) Uani 0.479(19) 1 d D U P A 2
F19A F 0.5225(10) 0.7782(12) 0.0881(10) 0.087(3) Uani 0.417(14) 1 d D U P E 2
F20A F 0.6560(11) 0.8025(11) 0.0936(9) 0.083(3) Uani 0.417(14) 1 d D U P E 2
F21A F 0.6235(13) 0.8725(8) 0.1723(8) 0.078(3) Uani 0.417(14) 1 d D U P E 2
F23A F 0.6263(9) 0.5022(10) 0.1462(7) 0.090(3) Uani 0.5 1 d D . P F 2
F24A F 0.5786(15) 0.4973(12) 0.0565(8) 0.114(5) Uani 0.5 1 d D . P F 2
F22A F 0.4890(10) 0.4446(14) 0.1186(16) 0.094(5) Uani 0.5 1 d D . P F 2
F7A F 0.3453(9) 0.1919(8) 0.0962(6) 0.088(3) Uani 0.5 1 d D U P C 2
F8A F 0.2297(7) 0.1722(7) 0.1324(6) 0.064(2) Uani 0.5 1 d D U P C 2
F9A F 0.3200(9) 0.1417(7) 0.1746(7) 0.075(2) Uani 0.5 1 d D U P C 2
F4A F 0.0075(8) 0.3321(9) 0.3869(7) 0.074(3) Uani 0.5 1 d D U P B 2
F5A F 0.1348(8) 0.3504(9) 0.4148(6) 0.073(3) Uani 0.5 1 d D U P B 2
F6A F 0.0382(9) 0.2286(6) 0.3406(7) 0.073(3) Uani 0.5 1 d D U P B 2
F13A F 0.7977(6) 0.6015(7) 0.3319(7) 0.068(3) Uani 0.568(19) 1 d D U P D 2
F14A F 0.8777(6) 0.6869(8) 0.4263(5) 0.061(2) Uani 0.568(19) 1 d D U P D 2
F15A F 0.8543(8) 0.7353(9) 0.3525(8) 0.072(3) Uani 0.568(19) 1 d D U P D 2
F46A F 0.5387(10) 1.0664(10) 0.0787(8) 0.078(3) Uani 0.5 1 d D U P L 2
F47A F 0.5261(12) 1.1088(10) 0.1776(7) 0.103(3) Uani 0.5 1 d D U P L 2
F48A F 0.5219(10) 0.9908(10) 0.1438(10) 0.105(3) Uani 0.5 1 d D U P L 2

loop_
_atom_site_aniso_label
_atom_site_aniso_U_11
_atom_site_aniso_U_22
_atom_site_aniso_U_33
_atom_site_aniso_U_23
_atom_site_aniso_U_13
_atom_site_aniso_U_12
Re1 0.02405(13) 0.02919(13) 0.02717(13) 0.01015(9) 0.00638(9) 0.01460(10)
Re2 0.02474(13) 0.02592(13) 0.03195(13) 0.00718(9) 0.00504(9) 0.01353(10)
Zn1 0.0305(4) 0.0330(4) 0.0369(4) 0.0109(3) 0.0051(3) 0.0193(3)
Cl1 0.0286(6) 0.0382(7) 0.0442(7) 0.0153(6) 0.0085(5) 0.0194(5)
Cl2 0.0351(7) 0.0401(7) 0.0466(7) 0.0177(6) 0.0092(5) 0.0228(6)
P1 0.0251(6) 0.0302(6) 0.0286(6) 0.0102(5) 0.0071(5) 0.0151(5)
P2 0.0279(6) 0.0297(6) 0.0296(6) 0.0108(5) 0.0055(5) 0.0151(5)
P3 0.0242(6) 0.0288(6) 0.0316(6) 0.0069(5) 0.0047(5) 0.0136(5)
P4 0.0298(7) 0.0320(7) 0.0338(7) 0.0110(5) 0.0057(5) 0.0174(6)
F1 0.064(4) 0.093(5) 0.066(4) 0.032(4) -0.010(3) 0.024(3)
F2 0.059(3) 0.101(6) 0.083(5) 0.030(4) -0.001(3) 0.031(4)
F3 0.080(5) 0.078(3) 0.063(5) 0.016(3) -0.002(4) 0.020(4)
F4 0.079(5) 0.087(4) 0.072(5) 0.034(3) 0.027(4) 0.036(4)
F5 0.063(3) 0.074(5) 0.063(5) 0.041(4) 0.012(3) 0.022(3)
F6 0.066(4) 0.073(3) 0.074(5) 0.040(3) 0.018(4) 0.011(3)
F7 0.093(4) 0.082(5) 0.106(5) 0.001(4) 0.016(3) 0.056(4)
F8 0.093(5) 0.077(6) 0.084(4) 0.015(4) -0.005(3) 0.042(4)
F9 0.101(6) 0.076(5) 0.104(5) 0.036(4) 0.012(4) 0.036(4)
F10 0.074(3) 0.050(3) 0.145(6) 0.020(3) -0.036(4) 0.033(3)
F11 0.079(4) 0.063(3) 0.089(4) 0.008(3) -0.031(3) 0.035(3)
F12 0.041(3) 0.084(4) 0.147(6) 0.046(4) 0.012(3) 0.018(3)
F13 0.052(5) 0.081(5) 0.066(3) 0.010(3) 0.016(3) 0.033(4)
F14 0.070(5) 0.090(6) 0.088(5) 0.033(4) 0.014(3) 0.052(5)
F15 0.053(5) 0.065(3) 0.059(5) 0.018(3) 0.024(4) 0.025(3)
F16 0.141(4) 0.084(3) 0.073(3) 0.042(3) 0.032(3) 0.072(3)
F17 0.126(5) 0.089(4) 0.046(3) 0.011(3) -0.004(3) 0.034(4)
F18 0.106(4) 0.155(6) 0.052(3) 0.053(3) 0.037(3) 0.087(5)
F19 0.086(3) 0.085(5) 0.098(5) 0.056(4) 0.020(3) 0.043(3)
F20 0.114(6) 0.095(5) 0.068(3) 0.049(3) 0.031(3) 0.041(4)
F21 0.085(4) 0.075(3) 0.091(4) 0.047(3) -0.001(4) 0.016(3)
F22 0.109(9) 0.058(5) 0.088(9) 0.009(6) 0.053(8) 0.042(7)
F23 0.084(5) 0.101(9) 0.094(8) 0.016(8) 0.045(5) 0.055(5)
F24 0.125(8) 0.093(9) 0.058(3) -0.012(4) 0.018(4) 0.067(8)
F25 0.099(4) 0.067(3) 0.076(3) 0.045(3) -0.007(3) 0.014(3)
F26 0.076(4) 0.073(4) 0.116(5) 0.061(4) -0.007(3) -0.008(3)
F27 0.184(8) 0.101(5) 0.161(7) 0.076(5) 0.080(6) 0.111(6)
F28 0.071(3) 0.055(3) 0.065(3) 0.005(2) -0.025(3) -0.006(2)
F29 0.077(4) 0.102(4) 0.073(3) 0.002(3) -0.027(3) 0.051(3)
F30 0.076(3) 0.085(4) 0.041(2) 0.015(2) 0.000(2) 0.013(3)
F31 0.059(4) 0.080(4) 0.091(5) 0.032(4) 0.011(4) 0.030(3)
F32 0.059(5) 0.093(6) 0.079(3) 0.025(3) 0.011(3) 0.035(4)
F33 0.056(5) 0.086(4) 0.103(5) 0.028(4) 0.017(4) 0.046(4)
F34 0.067(3) 0.054(4) 0.076(4) -0.007(3) 0.010(3) 0.027(3)
F35 0.097(5) 0.057(4) 0.097(5) 0.017(3) 0.021(4) 0.044(4)
F36 0.092(4) 0.068(4) 0.069(3) 0.010(3) 0.027(3) 0.034(3)
F37 0.085(4) 0.134(6) 0.126(5) 0.036(4) 0.020(4) 0.051(4)
F38 0.059(4) 0.084(3) 0.070(4) 0.027(3) -0.010(3) 0.022(3)
F39 0.104(5) 0.109(5) 0.094(4) 0.045(4) -0.012(3) 0.045(4)
F40 0.092(5) 0.083(6) 0.090(5) 0.019(4) 0.027(4) 0.051(4)
F41 0.105(6) 0.081(6) 0.109(5) 0.039(4) 0.016(3) 0.048(4)
F42 0.084(3) 0.074(5) 0.101(5) 0.018(4) 0.018(3) 0.045(3)
F43 0.098(6) 0.105(6) 0.096(7) 0.043(4) 0.017(4) 0.046(5)
F44 0.096(5) 0.089(4) 0.086(5) 0.040(3) -0.001(4) 0.027(3)
F45 0.090(5) 0.090(6) 0.075(6) 0.049(5) 0.014(4) 0.035(3)
F46 0.067(5) 0.097(6) 0.081(4) 0.031(4) 0.028(4) 0.028(4)
F47 0.070(5) 0.085(3) 0.070(5) 0.028(3) 0.012(4) 0.023(3)
F48 0.046(4) 0.079(4) 0.068(3) 0.020(3) 0.011(3) 0.018(3)
O1 0.0284(18) 0.0296(19) 0.0351(19) 0.0097(15) 0.0062(15) 0.0165(16)
O2 0.0250(18) 0.0305(19) 0.037(2) 0.0100(16) 0.0063(15) 0.0148(16)
O3 0.0326(19) 0.0301(19) 0.0318(19) 0.0074(15) 0.0072(15) 0.0153(16)
O4 0.0292(19) 0.0258(18) 0.0315(19) 0.0050(15) 0.0020(15) 0.0136(15)
C1 0.029(3) 0.031(3) 0.022(2) 0.005(2) 0.0009(19) 0.012(2)
C2 0.041(3) 0.054(4) 0.039(3) 0.024(3) 0.012(3) 0.026(3)
C3 0.037(3) 0.043(3) 0.030(3) 0.015(2) 0.005(2) 0.017(3)
C4 0.058(5) 0.072(5) 0.075(5) 0.045(4) 0.028(4) 0.039(4)
C5 0.091(7) 0.122(9) 0.135(10) 0.101(9) 0.076(7) 0.073(7)
C6 0.059(5) 0.104(8) 0.088(6) 0.056(6) 0.041(5) 0.048(5)
C7 0.051(4) 0.068(5) 0.067(5) 0.036(4) 0.021(3) 0.039(4)
C8 0.047(4) 0.053(4) 0.049(4) 0.025(3) 0.023(3) 0.028(3)
C11 0.030(3) 0.038(3) 0.045(3) 0.012(3) 0.009(2) 0.019(2)
C12 0.043(4) 0.035(3) 0.082(5) 0.008(3) 0.013(3) 0.022(3)
C13 0.043(3) 0.027(3) 0.043(3) 0.005(2) 0.008(3) 0.017(3)
C14 0.049(4) 0.053(4) 0.040(3) 0.018(3) 0.006(3) 0.024(3)
C15 0.050(4) 0.052(4) 0.060(4) 0.019(4) 0.013(3) 0.017(3)
C16 0.051(4) 0.051(4) 0.076(6) 0.004(4) -0.004(4) 0.019(4)
C17 0.074(5) 0.067(5) 0.037(4) 0.007(3) -0.002(3) 0.034(4)
C18 0.075(5) 0.059(4) 0.045(4) 0.022(3) 0.023(4) 0.036(4)
C21 0.029(3) 0.037(3) 0.025(2) 0.011(2) 0.004(2) 0.016(2)
C22 0.029(3) 0.039(3) 0.028(3) 0.012(2) 0.008(2) 0.019(2)
C23 0.039(3) 0.043(3) 0.030(3) 0.015(2) 0.006(2) 0.019(3)
C24 0.050(4) 0.055(4) 0.030(3) 0.018(3) 0.006(3) 0.020(3)
C25 0.051(4) 0.051(4) 0.026(3) 0.003(3) 0.002(3) 0.020(3)
C26 0.043(3) 0.035(3) 0.037(3) 0.007(2) 0.006(2) 0.016(3)
C31 0.032(3) 0.030(3) 0.033(3) 0.009(2) 0.007(2) 0.014(2)
C32 0.032(3) 0.031(3) 0.030(3) 0.010(2) 0.007(2) 0.015(2)
C33 0.039(3) 0.035(3) 0.035(3) 0.008(2) 0.006(2) 0.019(3)
C34 0.046(4) 0.030(3) 0.050(4) 0.007(3) 0.007(3) 0.014(3)
C35 0.036(3) 0.034(3) 0.056(4) 0.008(3) 0.006(3) 0.010(3)
C36 0.036(3) 0.042(3) 0.044(3) 0.012(3) 0.011(3) 0.020(3)
C41 0.034(3) 0.032(3) 0.032(3) 0.004(2) 0.002(2) 0.016(2)
C42 0.030(3) 0.030(3) 0.027(3) 0.003(2) 0.001(2) 0.012(2)
C43 0.039(3) 0.035(3) 0.036(3) 0.009(2) 0.001(2) 0.018(3)
C44 0.053(4) 0.050(4) 0.036(3) 0.016(3) 0.007(3) 0.027(3)
C45 0.044(3) 0.052(4) 0.038(3) 0.014(3) 0.012(3) 0.020(3)
C46 0.030(3) 0.043(3) 0.043(3) 0.009(3) 0.006(2) 0.016(3)
C51 0.032(3) 0.033(3) 0.039(3) 0.007(2) 0.006(2) 0.017(2)
C52 0.029(3) 0.030(3) 0.036(3) 0.003(2) 0.000(2) 0.015(2)
C53 0.039(3) 0.029(3) 0.054(4) 0.005(3) -0.006(3) 0.018(3)
C54 0.055(4) 0.038(3) 0.052(4) -0.006(3) -0.008(3) 0.025(3)
C55 0.053(4) 0.046(4) 0.041(4) -0.005(3) -0.005(3) 0.019(3)
C56 0.042(3) 0.050(4) 0.037(3) 0.007(3) -0.001(3) 0.025(3)
C61 0.031(3) 0.030(3) 0.034(3) 0.007(2) 0.004(2) 0.016(2)
C62 0.038(3) 0.045(3) 0.032(3) 0.013(2) 0.004(2) 0.019(3)
C63 0.034(3) 0.050(4) 0.044(3) 0.010(3) 0.000(3) 0.015(3)
C64 0.035(3) 0.038(3) 0.053(4) 0.018(3) 0.004(3) 0.013(3)
C65 0.035(3) 0.034(3) 0.050(4) 0.016(3) 0.005(3) 0.010(3)
C66 0.033(3) 0.037(3) 0.036(3) 0.014(2) 0.001(2) 0.015(2)
C67 0.061(2) 0.078(2) 0.066(2) 0.0251(17) 0.001(2) 0.025(2)
C68 0.053(2) 0.066(2) 0.056(3) 0.033(2) 0.0142(18) 0.017(2)
C71 0.033(3) 0.033(3) 0.044(3) 0.015(2) 0.007(2) 0.017(2)
C72 0.041(3) 0.036(3) 0.043(3) 0.013(3) 0.007(3) 0.019(3)
C73 0.051(4) 0.037(3) 0.055(4) 0.014(3) 0.010(3) 0.023(3)
C74 0.046(4) 0.042(4) 0.076(5) 0.027(3) 0.013(3) 0.027(3)
C75 0.036(3) 0.044(3) 0.067(4) 0.028(3) 0.012(3) 0.022(3)
C76 0.031(3) 0.037(3) 0.048(3) 0.021(3) 0.007(2) 0.016(2)
C77 0.071(3) 0.042(3) 0.071(3) 0.004(3) 0.004(2) 0.031(3)
C78 0.043(4) 0.045(4) 0.112(8) 0.033(5) 0.002(4) 0.021(3)
C81 0.026(3) 0.030(3) 0.034(3) 0.008(2) 0.003(2) 0.012(2)
C82 0.033(3) 0.040(3) 0.040(3) 0.013(2) 0.014(2) 0.020(3)
C83 0.032(3) 0.044(3) 0.054(4) 0.021(3) 0.010(3) 0.020(3)
C84 0.033(3) 0.047(3) 0.047(3) 0.018(3) 0.000(3) 0.020(3)
C85 0.036(3) 0.041(3) 0.044(3) 0.017(3) 0.002(3) 0.015(3)
C86 0.032(3) 0.043(3) 0.034(3) 0.015(2) 0.008(2) 0.020(3)
C87 0.042(2) 0.062(2) 0.062(2) 0.0186(15) 0.0139(16) 0.0285(17)
C88 0.056(4) 0.059(4) 0.046(4) 0.023(3) 0.005(3) 0.034(4)
C91 0.027(3) 0.041(3) 0.029(3) 0.014(2) 0.007(2) 0.016(2)
C92 0.030(3) 0.043(3) 0.036(3) 0.015(2) 0.007(2) 0.016(2)
C93 0.038(3) 0.061(4) 0.045(4) 0.028(3) 0.009(3) 0.017(3)
C94 0.048(4) 0.063(4) 0.036(3) 0.019(3) 0.015(3) 0.021(3)
C95 0.047(4) 0.058(4) 0.037(3) 0.012(3) 0.020(3) 0.024(3)
C96 0.038(3) 0.040(3) 0.036(3) 0.015(2) 0.014(2) 0.019(3)
C97 0.070(2) 0.068(2) 0.059(2) 0.0384(18) 0.0106(16) 0.0255(17)
C98 0.076(3) 0.064(3) 0.056(3) 0.004(3) 0.034(3) 0.038(3)
C101 0.025(3) 0.038(3) 0.033(3) 0.010(2) 0.008(2) 0.014(2)
C102 0.031(3) 0.035(3) 0.040(3) 0.012(2) 0.008(2) 0.017(2)
C103 0.034(3) 0.037(3) 0.048(3) 0.014(3) 0.012(3) 0.017(3)
C104 0.034(3) 0.030(3) 0.048(3) 0.007(3) 0.011(3) 0.009(2)
C105 0.033(3) 0.041(3) 0.041(3) 0.005(3) 0.005(2) 0.012(3)
C106 0.035(3) 0.034(3) 0.035(3) 0.009(2) 0.006(2) 0.011(2)
C107 0.061(5) 0.045(4) 0.071(5) 0.027(4) 0.012(4) 0.022(4)
C108 0.051(4) 0.048(4) 0.041(4) 0.001(3) -0.009(3) 0.012(3)
C111 0.037(3) 0.036(3) 0.041(3) 0.012(2) 0.013(2) 0.023(3)
C112 0.036(3) 0.047(4) 0.053(4) 0.020(3) 0.013(3) 0.023(3)
C113 0.044(4) 0.063(5) 0.077(5) 0.036(4) 0.024(4) 0.036(4)
C114 0.056(4) 0.062(5) 0.094(6) 0.039(4) 0.041(4) 0.045(4)
C115 0.056(4) 0.046(4) 0.073(5) 0.020(4) 0.032(4) 0.031(3)
C116 0.038(3) 0.042(3) 0.056(4) 0.013(3) 0.017(3) 0.023(3)
C117 0.055(3) 0.073(2) 0.078(2) 0.0245(19) 0.0131(19) 0.0361(18)
C118 0.066(3) 0.055(3) 0.067(3) 0.013(2) 0.019(2) 0.033(2)
C121 0.034(3) 0.047(3) 0.041(3) 0.022(3) 0.011(2) 0.022(3)
C122 0.043(4) 0.062(4) 0.044(3) 0.025(3) 0.005(3) 0.026(3)
C123 0.039(4) 0.079(6) 0.075(5) 0.040(5) 0.008(3) 0.029(4)
C124 0.047(4) 0.094(7) 0.093(6) 0.061(6) 0.030(4) 0.047(5)
C125 0.051(4) 0.064(5) 0.076(5) 0.038(4) 0.025(4) 0.038(4)
C126 0.046(4) 0.057(4) 0.053(4) 0.026(3) 0.020(3) 0.034(3)
C127 0.073(3) 0.091(3) 0.086(3) 0.035(2) 0.001(2) 0.039(2)
C128 0.079(2) 0.073(3) 0.088(3) 0.025(2) 0.0208(17) 0.047(2)
C131 0.038(3) 0.038(3) 0.038(3) 0.012(2) 0.010(2) 0.021(3)
C132 0.049(4) 0.047(4) 0.048(4) 0.020(3) 0.010(3) 0.021(3)
C133 0.054(4) 0.050(4) 0.050(4) 0.022(3) 0.012(3) 0.020(3)
C134 0.056(4) 0.054(4) 0.052(4) 0.025(3) 0.026(3) 0.025(3)
C135 0.047(4) 0.060(4) 0.054(4) 0.024(3) 0.020(3) 0.023(3)
C136 0.042(3) 0.055(4) 0.047(4) 0.023(3) 0.016(3) 0.026(3)
C137 0.083(2) 0.082(2) 0.074(3) 0.0414(19) 0.012(2) 0.0277(18)
C138 0.066(3) 0.087(3) 0.076(2) 0.0329(18) 0.0226(18) 0.029(2)
Cl3 0.066(3) 0.151(6) 0.134(6) 0.059(5) 0.005(3) 0.057(4)
Cl4 0.134(6) 0.149(7) 0.213(10) 0.119(7) 0.107(7) 0.088(6)
Cl5 0.135(7) 0.120(6) 0.135(7) 0.054(5) -0.035(6) -0.014(5)
C1S 0.048(10) 0.078(14) 0.16(3) 0.051(16) 0.023(13) 0.012(10)
Cl6 0.0748(18) 0.139(3) 0.172(4) 0.080(3) 0.037(2) 0.057(2)
Cl7 0.0979(19) 0.0888(17) 0.0772(15) 0.0298(13) 0.0333(14) 0.0361(15)
Cl8 0.095(4) 0.096(5) 0.136(6) 0.058(4) 0.045(4) 0.044(4)
Cl8A 0.125(6) 0.126(7) 0.209(10) 0.103(7) 0.079(7) 0.082(6)
C2S 0.068(7) 0.070(7) 0.069(7) 0.022(4) 0.014(3) 0.031(4)
C2SA 0.064(6) 0.067(7) 0.066(6) 0.024(3) 0.012(3) 0.028(4)
F34A 0.095(5) 0.094(6) 0.111(6) 0.019(4) 0.033(5) 0.045(4)
F36A 0.116(7) 0.107(7) 0.107(5) 0.031(5) 0.014(4) 0.051(5)
F35A 0.090(5) 0.074(6) 0.093(6) 0.014(4) 0.027(4) 0.042(5)
C9 0.089(5) 0.090(5) 0.098(5) 0.022(3) 0.023(3) 0.048(3)
F31A 0.054(4) 0.075(3) 0.085(6) 0.024(3) -0.001(4) 0.032(3)
F32A 0.058(5) 0.078(5) 0.077(4) 0.024(4) 0.009(3) 0.034(4)
F33A 0.058(5) 0.090(5) 0.093(5) 0.025(4) 0.019(4) 0.042(4)
F40A 0.086(3) 0.089(6) 0.106(6) 0.018(4) 0.026(3) 0.056(4)
F41A 0.104(6) 0.092(6) 0.113(5) 0.047(5) 0.019(4) 0.042(4)
F42A 0.092(5) 0.071(5) 0.087(4) 0.015(3) 0.017(3) 0.054(4)
F37A 0.081(6) 0.085(6) 0.099(6) 0.033(4) 0.010(4) 0.037(4)
F38A 0.086(7) 0.096(6) 0.091(6) 0.032(3) 0.008(5) 0.040(5)
F39A 0.085(6) 0.100(6) 0.100(7) 0.040(4) -0.007(4) 0.046(5)
F43A 0.087(3) 0.113(5) 0.079(5) 0.057(4) 0.009(3) 0.036(3)
F44A 0.112(6) 0.108(4) 0.075(4) 0.030(3) 0.009(4) 0.041(4)
F45A 0.109(5) 0.095(3) 0.095(5) 0.062(3) 0.008(4) 0.025(3)
F1A 0.077(5) 0.089(4) 0.075(6) 0.034(4) -0.008(4) 0.030(3)
F2A 0.053(3) 0.082(5) 0.066(5) 0.024(4) -0.009(3) 0.021(3)
F3A 0.087(6) 0.093(5) 0.069(4) 0.021(3) 0.008(4) 0.031(4)
F19A 0.086(4) 0.093(6) 0.088(5) 0.055(4) -0.004(3) 0.030(4)
F20A 0.091(4) 0.083(6) 0.086(5) 0.047(4) 0.035(4) 0.034(4)
F21A 0.092(6) 0.070(3) 0.073(4) 0.036(3) 0.019(4) 0.029(4)
F23A 0.094(5) 0.089(8) 0.093(6) 0.009(7) 0.030(5) 0.061(6)
F24A 0.185(13) 0.134(12) 0.078(5) 0.039(8) 0.083(7) 0.114(13)
F22A 0.084(5) 0.063(5) 0.132(16) 0.017(8) 0.050(7) 0.038(5)
F7A 0.093(5) 0.075(5) 0.082(4) 0.014(3) 0.021(4) 0.034(4)
F8A 0.071(3) 0.044(4) 0.067(4) 0.004(3) 0.000(3) 0.027(3)
F9A 0.085(5) 0.050(4) 0.087(5) 0.013(3) 0.001(4) 0.037(4)
F4A 0.067(4) 0.084(5) 0.072(5) 0.032(4) 0.027(3) 0.028(4)
F5A 0.067(3) 0.084(5) 0.059(4) 0.037(4) 0.008(3) 0.018(3)
F6A 0.077(5) 0.066(3) 0.074(5) 0.036(3) 0.025(4) 0.022(3)
F13A 0.048(4) 0.072(3) 0.079(4) 0.009(3) 0.022(3) 0.031(3)
F14A 0.041(3) 0.071(5) 0.074(3) 0.020(3) 0.010(2) 0.032(3)
F15A 0.064(4) 0.082(4) 0.087(5) 0.040(4) 0.031(4) 0.039(3)
F46A 0.062(5) 0.082(6) 0.088(4) 0.033(4) 0.030(4) 0.025(4)
F47A 0.098(6) 0.108(4) 0.086(4) 0.021(3) 0.021(4) 0.036(4)
F48A 0.092(6) 0.109(5) 0.125(6) 0.056(4) 0.017(4) 0.043(4)

loop_
_atom_type_symbol
_atom_type_description
_atom_type_scat_dispersion_real
_atom_type_scat_dispersion_imag
_atom_type_scat_source
C C 0.0181 0.0091 'International Tables Vol C Tables 4.2.6.8 and 6.1.1.4'
H H 0.0000 0.0000 'International Tables Vol C Tables 4.2.6.8 and 6.1.1.4'
Cl Cl 0.3639 0.7018 'International Tables Vol C Tables 4.2.6.8 and 6.1.1.4'
F F 0.0727 0.0534 'International Tables Vol C Tables 4.2.6.8 and 6.1.1.4'
O O 0.0492 0.0322 'International Tables Vol C Tables 4.2.6.8 and 6.1.1.4'
P P 0.2955 0.4335 'International Tables Vol C Tables 4.2.6.8 and 6.1.1.4'
Re Re -5.2083 5.8923 'International Tables Vol C Tables 4.2.6.8 and 6.1.1.4'
Zn Zn -1.5491 0.6778 'International Tables Vol C Tables 4.2.6.8 and 6.1.1.4'

loop_
_geom_angle_atom_site_label_1
_geom_angle_atom_site_label_2
_geom_angle_atom_site_label_3
_geom_angle
_geom_angle_site_symmetry_1
_geom_angle_site_symmetry_3
_geom_angle_publ_flag
Cl1 Re1 Zn1 50.98(4) . . ?
P1 Re1 Zn1 104.84(4) . . ?
P1 Re1 Cl1 155.77(5) . . ?
P2 Re1 Zn1 111.43(4) . . ?
P2 Re1 Cl1 88.59(5) . . ?
P2 Re1 P1 104.36(5) . . ?
O1 Re1 Zn1 43.39(10) . . ?
O1 Re1 Cl1 77.90(10) . . ?
O1 Re1 P1 83.99(10) . . ?
O1 Re1 P2 80.79(11) . . ?
O2 Re1 Zn1 43.93(11) . . ?
O2 Re1 Cl1 79.65(11) . . ?
O2 Re1 P1 80.02(11) . . ?
O2 Re1 P2 154.06(11) . . ?
O2 Re1 O1 74.20(15) . . ?
C1 Re1 Zn1 136.15(18) . . ?
C1 Re1 Cl1 99.96(18) . . ?
C1 Re1 P1 98.50(18) . . ?
C1 Re1 P2 97.64(18) . . ?
C1 Re1 O1 177.3(2) . . ?
C1 Re1 O2 107.1(2) . . ?
Cl2 Re2 Zn1 50.90(4) . . ?
P3 Re2 Zn1 102.72(4) . . ?
P3 Re2 Cl2 153.17(5) . . ?
P4 Re2 Zn1 115.76(4) . . ?
P4 Re2 Cl2 96.61(5) . . ?
P4 Re2 P3 100.67(5) . . ?
O3 Re2 Zn1 43.79(10) . . ?
O3 Re2 Cl2 76.79(11) . . ?
O3 Re2 P3 79.43(11) . . ?
O3 Re2 P4 157.47(11) . . ?
O3 Re2 O4 76.56(15) . . ?
O4 Re2 Zn1 43.54(10) . . ?
O4 Re2 Cl2 77.82(11) . . ?
O4 Re2 P3 84.76(11) . . ?
O4 Re2 P4 81.01(11) . . ?
C11 Re2 Zn1 138.84(19) . . ?
C11 Re2 Cl2 103.00(19) . . ?
C11 Re2 P3 95.4(2) . . ?
C11 Re2 P4 96.3(2) . . ?
C11 Re2 O3 106.1(2) . . ?
C11 Re2 O4 177.3(2) . . ?
Re1 Zn1 Re2 167.10(3) . . ?
Cl1 Zn1 Re1 52.28(3) . . ?
Cl1 Zn1 Re2 122.98(4) . . ?
Cl1 Zn1 Cl2 175.44(5) . . ?
Cl2 Zn1 Re1 132.24(4) . . ?
Cl2 Zn1 Re2 52.83(3) . . ?
O1 Zn1 Re1 45.47(11) . . ?
O1 Zn1 Re2 147.15(11) . . ?
O1 Zn1 Cl1 80.38(12) . . ?
O1 Zn1 Cl2 102.66(12) . . ?
O1 Zn1 O2 75.65(15) . . ?
O1 Zn1 O3 165.26(15) . . ?
O1 Zn1 O4 117.10(15) . . ?
O2 Zn1 Re1 43.69(10) . . ?
O2 Zn1 Re2 126.94(11) . . ?
O2 Zn1 Cl1 80.51(11) . . ?
O2 Zn1 Cl2 103.47(12) . . ?
O3 Zn1 Re1 123.72(11) . . ?
O3 Zn1 Re2 43.39(11) . . ?
O3 Zn1 Cl1 99.94(12) . . ?
O3 Zn1 Cl2 78.00(12) . . ?
O3 Zn1 O2 89.82(15) . . ?
O4 Zn1 Re1 140.98(11) . . ?
O4 Zn1 Re2 45.21(10) . . ?
O4 Zn1 Cl1 95.12(12) . . ?
O4 Zn1 Cl2 80.48(12) . . ?
O4 Zn1 O2 165.85(15) . . ?
O4 Zn1 O3 77.61(15) . . ?
Zn1 Cl1 Re1 76.74(4) . . ?
Zn1 Cl2 Re2 76.27(4) . . ?
C31 P1 Re1 101.88(19) . . ?
C31 P1 C81 102.9(3) . . ?
C31 P1 C91 105.2(3) . . ?
C81 P1 Re1 126.40(19) . . ?
C91 P1 Re1 114.03(18) . . ?
C91 P1 C81 104.1(3) . . ?
C21 P2 Re1 102.22(19) . . ?
C21 P2 C61 106.3(3) . . ?
C21 P2 C71 107.2(3) . . ?
C61 P2 Re1 117.30(18) . . ?
C71 P2 Re1 125.2(2) . . ?
C71 P2 C61 97.3(3) . . ?
C41 P3 Re2 101.2(2) . . ?
C41 P3 C101 103.3(3) . . ?
C41 P3 C111 104.3(3) . . ?
C101 P3 Re2 115.15(18) . . ?
C111 P3 Re2 124.2(2) . . ?
C111 P3 C101 105.9(3) . . ?
C51 P4 Re2 102.0(2) . . ?
C51 P4 C121 109.3(3) . . ?
C51 P4 C131 106.5(3) . . ?
C121 P4 Re2 119.2(2) . . ?
C121 P4 C131 97.5(3) . . ?
C131 P4 Re2 121.6(2) . . ?
Zn1 O1 Re1 91.15(15) . . ?
C22 O1 Re1 120.1(3) . . ?
C22 O1 Zn1 133.0(3) . . ?
Re1 O2 Zn1 92.38(15) . . ?
C32 O2 Re1 122.4(3) . . ?
C32 O2 Zn1 122.4(3) . . ?
Re2 O3 Zn1 92.82(15) . . ?
C42 O3 Re2 121.8(3) . . ?
C42 O3 Zn1 127.1(4) . . ?
Zn1 O4 Re2 91.26(14) . . ?
C52 O4 Re2 120.4(3) . . ?
C52 O4 Zn1 131.6(3) . . ?
C2 C1 Re1 174.2(5) . . ?
C1 C2 H2A 108.8 . . ?
C1 C2 H2B 108.8 . . ?
C1 C2 C3 113.9(5) . . ?
H2A C2 H2B 107.7 . . ?
C3 C2 H2A 108.8 . . ?
C3 C2 H2B 108.8 . . ?
C4 C3 C2 119.0(6) . . ?
C4 C3 C8 119.6(6) . . ?
C8 C3 C2 121.3(6) . . ?
C3 C4 H4 120.0 . . ?
C3 C4 C5 120.0(8) . . ?
C5 C4 H4 120.0 . . ?
C4 C5 H5 119.6 . . ?
C6 C5 C4 120.7(8) . . ?
C6 C5 H5 119.6 . . ?
C5 C6 H6 120.5 . . ?
C7 C6 C5 118.9(8) . . ?
C7 C6 H6 120.5 . . ?
C6 C7 H7 119.6 . . ?
C6 C7 C8 120.9(7) . . ?
C8 C7 H7 119.6 . . ?
C3 C8 C7 119.8(7) . . ?
C3 C8 H8 120.1 . . ?
C7 C8 H8 120.1 . . ?
C12 C11 Re2 176.6(5) . . ?
C11 C12 H12A 109.6 . . ?
C11 C12 H12B 109.6 . . ?
C11 C12 C13 110.2(5) . . ?
H12A C12 H12B 108.1 . . ?
C13 C12 H12A 109.6 . . ?
C13 C12 H12B 109.6 . . ?
C14 C13 C12 119.2(7) . . ?
C14 C13 C18 118.9(7) . . ?
C18 C13 C12 121.9(7) . . ?
C13 C14 H14 119.9 . . ?
C13 C14 C15 120.2(7) . . ?
C15 C14 H14 119.9 . . ?
C14 C15 H15 119.6 . . ?
C16 C15 C14 120.8(8) . . ?
C16 C15 H15 119.6 . . ?
C15 C16 H16 120.1 . . ?
C17 C16 C15 119.8(8) . . ?
C17 C16 H16 120.1 . . ?
C16 C17 H17 119.5 . . ?
C16 C17 C18 120.9(7) . . ?
C18 C17 H17 119.5 . . ?
C13 C18 C17 119.4(7) . . ?
C13 C18 H18 120.3 . . ?
C17 C18 H18 120.3 . . ?
C22 C21 P2 115.6(4) . . ?
C26 C21 P2 125.6(5) . . ?
C26 C21 C22 118.8(5) . . ?
O1 C22 C21 120.4(5) . . ?
O1 C22 C23 119.9(5) . . ?
C23 C22 C21 119.7(5) . . ?
C22 C23 H23 119.7 . . ?
C24 C23 C22 120.6(6) . . ?
C24 C23 H23 119.7 . . ?
C23 C24 H24 119.8 . . ?
C23 C24 C25 120.3(6) . . ?
C25 C24 H24 119.8 . . ?
C24 C25 H25 119.9 . . ?
C24 C25 C26 120.3(6) . . ?
C26 C25 H25 119.9 . . ?
C21 C26 H26 119.8 . . ?
C25 C26 C21 120.4(6) . . ?
C25 C26 H26 119.8 . . ?
C32 C31 P1 113.8(4) . . ?
C32 C31 C36 120.8(5) . . ?
C36 C31 P1 125.3(5) . . ?
O2 C32 C31 121.0(5) . . ?
O2 C32 C33 120.5(5) . . ?
C31 C32 C33 118.5(5) . . ?
C32 C33 H33 120.2 . . ?
C34 C33 C32 119.6(6) . . ?
C34 C33 H33 120.2 . . ?
C33 C34 H34 119.1 . . ?
C33 C34 C35 121.8(6) . . ?
C35 C34 H34 119.1 . . ?
C34 C35 H35 120.2 . . ?
C36 C35 C34 119.5(6) . . ?
C36 C35 H35 120.2 . . ?
C31 C36 H36 120.2 . . ?
C35 C36 C31 119.6(6) . . ?
C35 C36 H36 120.2 . . ?
C42 C41 P3 113.7(4) . . ?
C42 C41 C46 120.1(6) . . ?
C46 C41 P3 125.9(5) . . ?
O3 C42 C41 119.8(5) . . ?
O3 C42 C43 120.8(5) . . ?
C43 C42 C41 119.4(6) . . ?
C42 C43 H43 120.1 . . ?
C44 C43 C42 119.7(6) . . ?
C44 C43 H43 120.1 . . ?
C43 C44 H44 119.3 . . ?
C43 C44 C45 121.3(6) . . ?
C45 C44 H44 119.3 . . ?
C44 C45 H45 120.6 . . ?
C46 C45 C44 118.9(6) . . ?
C46 C45 H45 120.6 . . ?
C41 C46 H46 119.8 . . ?
C45 C46 C41 120.5(6) . . ?
C45 C46 H46 119.8 . . ?
C52 C51 P4 115.4(4) . . ?
C56 C51 P4 125.0(5) . . ?
C56 C51 C52 119.6(6) . . ?
O4 C52 C51 121.1(5) . . ?
O4 C52 C53 119.6(6) . . ?
C53 C52 C51 119.2(6) . . ?
C52 C53 H53 119.7 . . ?
C54 C53 C52 120.6(7) . . ?
C54 C53 H53 119.7 . . ?
C53 C54 H54 119.8 . . ?
C53 C54 C55 120.4(6) . . ?
C55 C54 H54 119.8 . . ?
C54 C55 H55 119.8 . . ?
C56 C55 C54 120.5(6) . . ?
C56 C55 H55 119.8 . . ?
C51 C56 H56 120.2 . . ?
C55 C56 C51 119.7(7) . . ?
C55 C56 H56 120.2 . . ?
C62 C61 P2 122.5(5) . . ?
C66 C61 P2 117.9(4) . . ?
C66 C61 C62 119.7(6) . . ?
C61 C62 H62 120.6 . . ?
C61 C62 C63 118.8(6) . . ?
C63 C62 H62 120.6 . . ?
C62 C63 C67 118.3(7) . . ?
C64 C63 C62 121.3(6) . . ?
C64 C63 C67 120.4(7) . . ?
C63 C64 H64 120.2 . . ?
C63 C64 C65 119.6(6) . . ?
C65 C64 H64 120.2 . . ?
C64 C65 C66 120.7(6) . . ?
C64 C65 C68 119.1(6) . . ?
C66 C65 C68 120.1(6) . . ?
C61 C66 C65 119.9(6) . . ?
C61 C66 H66 120.1 . . ?
C65 C66 H66 120.1 . . ?
F1 C67 F3 99.4(11) . . ?
F1 C67 C63 114.4(9) . . ?
F2 C67 F1 110.4(11) . . ?
F2 C67 F3 110.2(11) . . ?
F2 C67 C63 113.8(10) . . ?
F3 C67 C63 107.6(9) . . ?
F1A C67 C63 109.9(9) . . ?
F2A C67 C63 112.0(9) . . ?
F2A C67 F1A 106.0(11) . . ?
F3A C67 C63 117.1(11) . . ?
F3A C67 F1A 107.7(12) . . ?
F3A C67 F2A 103.4(12) . . ?
F4 C68 C65 109.6(9) . . ?
F5 C68 F4 104.9(10) . . ?
F5 C68 C65 112.9(9) . . ?
F6 C68 F4 104.8(10) . . ?
F6 C68 F5 106.0(11) . . ?
F6 C68 C65 117.6(9) . . ?
F4A C68 C65 114.5(9) . . ?
F4A C68 F6A 105.1(10) . . ?
F5A C68 C65 114.9(9) . . ?
F5A C68 F4A 103.7(11) . . ?
F5A C68 F6A 109.6(11) . . ?
F6A C68 C65 108.5(9) . . ?
C72 C71 P2 121.5(5) . . ?
C72 C71 C76 119.0(6) . . ?
C76 C71 P2 119.5(5) . . ?
C71 C72 H72 119.6 . . ?
C71 C72 C73 120.8(6) . . ?
C73 C72 H72 119.6 . . ?
C72 C73 C77 119.8(7) . . ?
C74 C73 C72 120.1(6) . . ?
C74 C73 C77 120.1(6) . . ?
C73 C74 H74 120.0 . . ?
C75 C74 C73 120.1(6) . . ?
C75 C74 H74 120.0 . . ?
C74 C75 C76 119.9(6) . . ?
C74 C75 C78 121.7(6) . . ?
C76 C75 C78 118.4(7) . . ?
C71 C76 C75 120.1(6) . . ?
C71 C76 H76 119.9 . . ?
C75 C76 H76 119.9 . . ?
F7 C77 F9 96.0(12) . . ?
F7 C77 C73 110.4(9) . . ?
F8 C77 F7 113.6(12) . . ?
F8 C77 F9 111.1(13) . . ?
F8 C77 C73 115.1(9) . . ?
F9 C77 C73 109.0(10) . . ?
F7A C77 C73 111.1(9) . . ?
F8A C77 C73 114.7(8) . . ?
F8A C77 F7A 100.9(10) . . ?
F9A C77 C73 117.1(9) . . ?
F9A C77 F7A 104.7(10) . . ?
F9A C77 F8A 106.6(11) . . ?
F10 C78 F12 108.1(8) . . ?
F10 C78 C75 112.0(7) . . ?
F11 C78 F10 108.3(9) . . ?
F11 C78 F12 106.2(7) . . ?
F11 C78 C75 112.5(7) . . ?
F12 C78 C75 109.4(8) . . ?
C82 C81 P1 122.1(5) . . ?
C86 C81 P1 118.0(4) . . ?
C86 C81 C82 119.5(5) . . ?
C81 C82 H82 119.8 . . ?
C83 C82 C81 120.3(6) . . ?
C83 C82 H82 119.8 . . ?
C82 C83 C84 121.0(6) . . ?
C82 C83 C87 119.3(6) . . ?
C84 C83 C87 119.7(6) . . ?
C83 C84 H84 120.8 . . ?
C85 C84 C83 118.4(6) . . ?
C85 C84 H84 120.8 . . ?
C84 C85 C86 121.0(6) . . ?
C84 C85 C88 118.5(6) . . ?
C86 C85 C88 120.5(6) . . ?
C81 C86 C85 119.8(6) . . ?
C81 C86 H86 120.1 . . ?
C85 C86 H86 120.1 . . ?
F13 C87 F15 101.6(11) . . ?
F13 C87 C83 112.3(8) . . ?
F14 C87 F13 111.1(11) . . ?
F14 C87 F15 107.5(12) . . ?
F14 C87 C83 115.9(10) . . ?
F15 C87 C83 107.1(8) . . ?
F13A C87 C83 111.1(7) . . ?
F13A C87 F14A 105.1(9) . . ?
F14A C87 C83 111.3(8) . . ?
F15A C87 C83 113.9(8) . . ?
F15A C87 F13A 110.4(10) . . ?
F15A C87 F14A 104.4(9) . . ?
F16 C88 F17 104.9(7) . . ?
F16 C88 F18 113.5(8) . . ?
F16 C88 C85 113.4(7) . . ?
F17 C88 C85 110.7(7) . . ?
F18 C88 F17 99.7(7) . . ?
F18 C88 C85 113.3(6) . . ?
C92 C91 P1 122.5(5) . . ?
C96 C91 P1 118.2(4) . . ?
C96 C91 C92 119.0(5) . . ?
C91 C92 H92 120.4 . . ?
C91 C92 C93 119.2(6) . . ?
C93 C92 H92 120.4 . . ?
C92 C93 C97 117.5(7) . . ?
C94 C93 C92 121.9(7) . . ?
C94 C93 C97 120.6(7) . . ?
C93 C94 H94 120.4 . . ?
C93 C94 C95 119.2(6) . . ?
C95 C94 H94 120.4 . . ?
C94 C95 C96 119.4(7) . . ?
C94 C95 C98 121.8(7) . . ?
C96 C95 C98 118.8(7) . . ?
C91 C96 C95 121.2(6) . . ?
C91 C96 H96 119.4 . . ?
C95 C96 H96 119.4 . . ?
F19 C97 F20 106.8(10) . . ?
F19 C97 C93 112.9(8) . . ?
F20 C97 C93 112.6(9) . . ?
F21 C97 F19 105.2(11) . . ?
F21 C97 F20 105.2(10) . . ?
F21 C97 C93 113.6(8) . . ?
F19A C97 C93 111.1(10) . . ?
F19A C97 F20A 108.5(13) . . ?
F19A C97 F21A 111.1(14) . . ?
F20A C97 C93 110.5(10) . . ?
F21A C97 C93 114.6(10) . . ?
F21A C97 F20A 100.4(12) . . ?
F22 C98 F23 109.5(15) . . ?
F22 C98 F24 104.0(14) . . ?
F22 C98 C95 116.8(12) . . ?
F23 C98 F24 101.5(11) . . ?
F23 C98 C95 113.4(10) . . ?
F24 C98 C95 110.2(10) . . ?
F23A C98 C95 107.8(9) . . ?
F24A C98 C95 116.5(11) . . ?
F24A C98 F23A 95.6(12) . . ?
F22A C98 C95 112.4(14) . . ?
F22A C98 F23A 105.9(14) . . ?
F22A C98 F24A 116.3(18) . . ?
C102 C101 P3 119.7(4) . . ?
C106 C101 P3 120.9(5) . . ?
C106 C101 C102 119.3(6) . . ?
C101 C102 H102 120.2 . . ?
C101 C102 C103 119.6(6) . . ?
C103 C102 H102 120.2 . . ?
C102 C103 C104 121.2(6) . . ?
C102 C103 C107 119.8(6) . . ?
C104 C103 C107 118.9(6) . . ?
C103 C104 H104 120.8 . . ?
C105 C104 C103 118.4(6) . . ?
C105 C104 H104 120.8 . . ?
C104 C105 C106 121.1(6) . . ?
C104 C105 C108 120.3(6) . . ?
C106 C105 C108 118.6(7) . . ?
C101 C106 C105 120.3(6) . . ?
C101 C106 H106 119.8 . . ?
C105 C106 H106 119.8 . . ?
F25 C107 F27 105.6(8) . . ?
F25 C107 C103 112.6(7) . . ?
F26 C107 F25 107.8(8) . . ?
F26 C107 F27 106.1(8) . . ?
F26 C107 C103 113.4(7) . . ?
F27 C107 C103 110.8(7) . . ?
F28 C108 F29 107.7(7) . . ?
F28 C108 F30 107.1(6) . . ?
F28 C108 C105 113.0(7) . . ?
F29 C108 F30 106.0(8) . . ?
F29 C108 C105 110.8(6) . . ?
F30 C108 C105 112.0(6) . . ?
C112 C111 P3 124.4(5) . . ?
C112 C111 C116 119.9(6) . . ?
C116 C111 P3 115.7(5) . . ?
C111 C112 H112 119.9 . . ?
C111 C112 C113 120.2(7) . . ?
C113 C112 H112 119.9 . . ?
C112 C113 C117 118.9(8) . . ?
C114 C113 C112 120.9(7) . . ?
C114 C113 C117 120.2(7) . . ?
C113 C114 H114 120.7 . . ?
C113 C114 C115 118.5(6) . . ?
C115 C114 H114 120.7 . . ?
C114 C115 C118 121.6(8) . . ?
C114 C115 C9 116.5(11) . . ?
C116 C115 C114 120.8(7) . . ?
C116 C115 C118 117.3(8) . . ?
C116 C115 C9 122.3(11) . . ?
C111 C116 C115 119.7(7) . . ?
C111 C116 H116 120.2 . . ?
C115 C116 H116 120.2 . . ?
F31 C117 F33 98.9(10) . . ?
F31 C117 C113 107.2(9) . . ?
F32 C117 F31 110.9(11) . . ?
F32 C117 F33 116.6(12) . . ?
F32 C117 C113 114.9(9) . . ?
F33 C117 C113 106.8(10) . . ?
F31A C117 C113 112.5(8) . . ?
F32A C117 C113 110.5(10) . . ?
F32A C117 F31A 107.2(11) . . ?
F33A C117 C113 121.4(11) . . ?
F33A C117 F31A 100.6(11) . . ?
F33A C117 F32A 103.4(12) . . ?
F34 C118 F36 104.1(12) . . ?
F34 C118 C115 113.9(9) . . ?
F35 C118 F34 106.9(13) . . ?
F35 C118 F36 104.9(11) . . ?
F35 C118 C115 114.0(12) . . ?
F36 C118 C115 112.3(11) . . ?
C122 C121 P4 125.3(5) . . ?
C122 C121 C126 118.9(6) . . ?
C126 C121 P4 115.7(5) . . ?
C121 C122 H122 119.7 . . ?
C121 C122 C123 120.5(8) . . ?
C123 C122 H122 119.7 . . ?
C122 C123 C127 119.4(9) . . ?
C124 C123 C122 120.7(8) . . ?
C124 C123 C127 119.9(8) . . ?
C123 C124 H124 120.6 . . ?
C125 C124 C123 118.8(7) . . ?
C125 C124 H124 120.6 . . ?
C124 C125 C126 120.6(8) . . ?
C124 C125 C128 119.5(7) . . ?
C126 C125 C128 119.8(8) . . ?
C121 C126 C125 120.4(7) . . ?
C121 C126 H126 119.8 . . ?
C125 C126 H126 119.8 . . ?
F37 C127 C123 111.4(11) . . ?
F38 C127 F37 106.6(12) . . ?
F38 C127 F39 103.8(11) . . ?
F38 C127 C123 116.1(9) . . ?
F39 C127 F37 106.4(11) . . ?
F39 C127 C123 111.9(10) . . ?
F37A C127 C123 105.6(12) . . ?
F38A C127 C123 115.9(16) . . ?
F38A C127 F37A 105.1(18) . . ?
F38A C127 F39A 124.9(19) . . ?
F39A C127 C123 109.0(13) . . ?
F39A C127 F37A 91.4(15) . . ?
F40 C128 C125 114.7(11) . . ?
F41 C128 F40 107.6(12) . . ?
F41 C128 F42 102.0(13) . . ?
F41 C128 C125 109.9(11) . . ?
F42 C128 F40 106.7(12) . . ?
F42 C128 C125 114.9(9) . . ?
F40A C128 C125 108.2(11) . . ?
F40A C128 F42A 108.9(13) . . ?
F41A C128 C125 114.1(12) . . ?
F41A C128 F40A 107.4(13) . . ?
F41A C128 F42A 105.3(13) . . ?
F42A C128 C125 112.7(9) . . ?
C132 C131 P4 122.4(5) . . ?
C132 C131 C136 119.3(6) . . ?
C136 C131 P4 118.3(5) . . ?
C131 C132 H132 120.0 . . ?
C131 C132 C133 120.0(7) . . ?
C133 C132 H132 120.0 . . ?
C132 C133 C137 119.9(8) . . ?
C134 C133 C132 121.0(7) . . ?
C134 C133 C137 119.1(7) . . ?
C133 C134 H134 120.3 . . ?
C133 C134 C135 119.3(7) . . ?
C135 C134 H134 120.3 . . ?
C134 C135 C136 121.1(7) . . ?
C134 C135 C138 119.5(8) . . ?
C136 C135 C138 119.4(8) . . ?
C131 C136 H136 120.3 . . ?
C135 C136 C131 119.3(7) . . ?
C135 C136 H136 120.3 . . ?
F43 C137 C133 107.1(12) . . ?
F44 C137 F43 89.8(16) . . ?
F44 C137 C133 117.4(12) . . ?
F45 C137 F43 108.8(15) . . ?
F45 C137 F44 112.7(16) . . ?
F45 C137 C133 117.0(12) . . ?
F43A C137 C133 114.9(9) . . ?
F43A C137 F44A 100.7(11) . . ?
F44A C137 C133 108.1(10) . . ?
F45A C137 C133 113.9(10) . . ?
F45A C137 F43A 108.2(12) . . ?
F45A C137 F44A 110.3(12) . . ?
F46 C138 F47 104.8(12) . . ?
F46 C138 F48 112.3(12) . . ?
F46 C138 C135 117.2(12) . . ?
F47 C138 C135 108.4(10) . . ?
F48 C138 F47 94.0(10) . . ?
F48 C138 C135 116.6(9) . . ?
F46A C138 C135 112.6(11) . . ?
F46A C138 F48A 109.0(13) . . ?
F47A C138 C135 119.4(12) . . ?
F47A C138 F46A 102.5(13) . . ?
F47A C138 F48A 101.6(14) . . ?
F48A C138 C135 110.8(11) . . ?
Cl3 C1S H1S 107.3 . . ?
Cl4 C1S Cl3 114.8(18) . . ?
Cl4 C1S H1S 107.3 . . ?
Cl5 C1S Cl3 107.1(16) . . ?
Cl5 C1S Cl4 112.6(13) . . ?
Cl5 C1S H1S 107.3 . . ?
Cl6 C2S H2S 108.2 . . ?
Cl7 C2S Cl6 112.5(9) . . ?
Cl7 C2S H2S 108.2 . . ?
Cl8A C2S Cl6 107.5(12) . . ?
Cl8A C2S Cl7 112.1(12) . . ?
Cl8A C2S H2S 108.2 . . ?
Cl6 C2SA Cl8 110.5(11) . . ?
Cl6 C2SA H2SA 108.8 . . ?
Cl7 C2SA Cl6 110.5(9) . . ?
Cl7 C2SA Cl8 109.3(11) . . ?
Cl7 C2SA H2SA 108.8 . . ?
Cl8 C2SA H2SA 108.8 . . ?
F34A C9 C115 112.2(16) . . ?
F34A C9 F36A 105(2) . . ?
F36A C9 C115 106.1(17) . . ?
F35A C9 C115 113.6(17) . . ?
F35A C9 F34A 106.7(19) . . ?
F35A C9 F36A 112.8(19) . . ?

loop_
_geom_bond_atom_site_label_1
_geom_bond_atom_site_label_2
_geom_bond_distance
_geom_bond_site_symmetry_2
_geom_bond_publ_flag
Re1 Zn1 3.0505(7) . ?
Re1 Cl1 2.4790(13) . ?
Re1 P1 2.3479(13) . ?
Re1 P2 2.3269(14) . ?
Re1 O1 2.175(4) . ?
Re1 O2 2.109(4) . ?
Re1 C1 1.763(5) . ?
Re2 Zn1 3.0527(7) . ?
Re2 Cl2 2.5040(14) . ?
Re2 P3 2.3327(14) . ?
Re2 P4 2.3303(14) . ?
Re2 O3 2.100(4) . ?
Re2 O4 2.167(4) . ?
Re2 C11 1.765(6) . ?
Zn1 Cl1 2.4348(16) . ?
Zn1 Cl2 2.4386(16) . ?
Zn1 O1 2.096(4) . ?
Zn1 O2 2.118(4) . ?
Zn1 O3 2.115(4) . ?
Zn1 O4 2.103(4) . ?
P1 C31 1.809(6) . ?
P1 C81 1.836(6) . ?
P1 C91 1.832(6) . ?
P2 C21 1.819(6) . ?
P2 C61 1.838(6) . ?
P2 C71 1.836(6) . ?
P3 C41 1.799(6) . ?
P3 C101 1.834(6) . ?
P3 C111 1.826(6) . ?
P4 C51 1.812(6) . ?
P4 C121 1.846(6) . ?
P4 C131 1.850(7) . ?
F1 C67 1.338(14) . ?
F2 C67 1.329(15) . ?
F3 C67 1.407(15) . ?
F4 C68 1.390(14) . ?
F5 C68 1.333(13) . ?
F6 C68 1.312(13) . ?
F7 C77 1.335(14) . ?
F8 C77 1.260(14) . ?
F9 C77 1.346(15) . ?
F10 C78 1.311(9) . ?
F11 C78 1.311(12) . ?
F12 C78 1.356(12) . ?
F13 C87 1.343(13) . ?
F14 C87 1.310(14) . ?
F15 C87 1.360(14) . ?
F16 C88 1.270(9) . ?
F17 C88 1.355(10) . ?
F18 C88 1.323(10) . ?
F19 C97 1.333(13) . ?
F20 C97 1.340(13) . ?
F21 C97 1.303(13) . ?
F22 C98 1.286(15) . ?
F23 C98 1.292(14) . ?
F24 C98 1.367(14) . ?
F25 C107 1.313(11) . ?
F26 C107 1.284(10) . ?
F27 C107 1.327(11) . ?
F28 C108 1.315(9) . ?
F29 C108 1.327(10) . ?
F30 C108 1.329(10) . ?
F31 C117 1.342(14) . ?
F32 C117 1.299(14) . ?
F33 C117 1.387(13) . ?
F34 C118 1.312(15) . ?
F35 C118 1.310(15) . ?
F36 C118 1.342(17) . ?
F37 C127 1.338(16) . ?
F38 C127 1.300(14) . ?
F39 C127 1.338(14) . ?
F40 C128 1.348(15) . ?
F41 C128 1.340(16) . ?
F42 C128 1.340(15) . ?
F43 C137 1.406(18) . ?
F44 C137 1.310(18) . ?
F45 C137 1.290(17) . ?
F46 C138 1.291(15) . ?
F47 C138 1.450(15) . ?
F48 C138 1.332(14) . ?
O1 C22 1.368(7) . ?
O2 C32 1.340(7) . ?
O3 C42 1.349(7) . ?
O4 C52 1.341(7) . ?
C1 C2 1.466(8) . ?
C2 H2A 0.9900 . ?
C2 H2B 0.9900 . ?
C2 C3 1.532(9) . ?
C3 C4 1.354(10) . ?
C3 C8 1.371(9) . ?
C4 H4 0.9500 . ?
C4 C5 1.401(12) . ?
C5 H5 0.9500 . ?
C5 C6 1.368(14) . ?
C6 H6 0.9500 . ?
C6 C7 1.351(12) . ?
C7 H7 0.9500 . ?
C7 C8 1.401(10) . ?
C8 H8 0.9500 . ?
C11 C12 1.472(9) . ?
C12 H12A 0.9900 . ?
C12 H12B 0.9900 . ?
C12 C13 1.518(10) . ?
C13 C14 1.380(10) . ?
C13 C18 1.390(10) . ?
C14 H14 0.9500 . ?
C14 C15 1.383(11) . ?
C15 H15 0.9500 . ?
C15 C16 1.358(13) . ?
C16 H16 0.9500 . ?
C16 C17 1.356(14) . ?
C17 H17 0.9500 . ?
C17 C18 1.393(13) . ?
C18 H18 0.9500 . ?
C21 C22 1.403(8) . ?
C21 C26 1.402(8) . ?
C22 C23 1.395(8) . ?
C23 H23 0.9500 . ?
C23 C24 1.372(9) . ?
C24 H24 0.9500 . ?
C24 C25 1.378(11) . ?
C25 H25 0.9500 . ?
C25 C26 1.383(10) . ?
C26 H26 0.9500 . ?
C31 C32 1.404(8) . ?
C31 C36 1.406(9) . ?
C32 C33 1.405(8) . ?
C33 H33 0.9500 . ?
C33 C34 1.371(10) . ?
C34 H34 0.9500 . ?
C34 C35 1.398(10) . ?
C35 H35 0.9500 . ?
C35 C36 1.370(9) . ?
C36 H36 0.9500 . ?
C41 C42 1.397(8) . ?
C41 C46 1.400(9) . ?
C42 C43 1.397(8) . ?
C43 H43 0.9500 . ?
C43 C44 1.382(10) . ?
C44 H44 0.9500 . ?
C44 C45 1.399(10) . ?
C45 H45 0.9500 . ?
C45 C46 1.383(10) . ?
C46 H46 0.9500 . ?
C51 C52 1.412(9) . ?
C51 C56 1.401(9) . ?
C52 C53 1.406(8) . ?
C53 H53 0.9500 . ?
C53 C54 1.356(10) . ?
C54 H54 0.9500 . ?
C54 C55 1.405(12) . ?
C55 H55 0.9500 . ?
C55 C56 1.381(10) . ?
C56 H56 0.9500 . ?
C61 C62 1.398(8) . ?
C61 C66 1.383(9) . ?
C62 H62 0.9500 . ?
C62 C63 1.408(10) . ?
C63 C64 1.352(10) . ?
C63 C67 1.489(11) . ?
C64 H64 0.9500 . ?
C64 C65 1.383(9) . ?
C65 C66 1.391(9) . ?
C65 C68 1.489(10) . ?
C66 H66 0.9500 . ?
C67 F1A 1.374(15) . ?
C67 F2A 1.343(15) . ?
C67 F3A 1.308(15) . ?
C68 F4A 1.332(13) . ?
C68 F5A 1.330(13) . ?
C68 F6A 1.371(13) . ?
C71 C72 1.380(9) . ?
C71 C76 1.399(9) . ?
C72 H72 0.9500 . ?
C72 C73 1.392(9) . ?
C73 C74 1.385(11) . ?
C73 C77 1.503(10) . ?
C74 H74 0.9500 . ?
C74 C75 1.376(11) . ?
C75 C76 1.402(9) . ?
C75 C78 1.514(11) . ?
C76 H76 0.9500 . ?
C77 F7A 1.380(14) . ?
C77 F8A 1.332(13) . ?
C77 F9A 1.272(13) . ?
C81 C82 1.391(8) . ?
C81 C86 1.389(8) . ?
C82 H82 0.9500 . ?
C82 C83 1.377(9) . ?
C83 C84 1.397(10) . ?
C83 C87 1.512(9) . ?
C84 H84 0.9500 . ?
C84 C85 1.388(10) . ?
C85 C86 1.395(9) . ?
C85 C88 1.507(10) . ?
C86 H86 0.9500 . ?
C87 F13A 1.301(11) . ?
C87 F14A 1.354(11) . ?
C87 F15A 1.301(13) . ?
C91 C92 1.387(9) . ?
C91 C96 1.382(9) . ?
C92 H92 0.9500 . ?
C92 C93 1.391(9) . ?
C93 C94 1.363(11) . ?
C93 C97 1.510(11) . ?
C94 H94 0.9500 . ?
C94 C95 1.387(11) . ?
C95 C96 1.392(9) . ?
C95 C98 1.492(11) . ?
C96 H96 0.9500 . ?
C97 F19A 1.294(14) . ?
C97 F20A 1.337(15) . ?
C97 F21A 1.308(15) . ?
C98 F23A 1.382(15) . ?
C98 F24A 1.295(13) . ?
C98 F22A 1.270(15) . ?
C101 C102 1.388(9) . ?
C101 C106 1.385(8) . ?
C102 H102 0.9500 . ?
C102 C103 1.389(9) . ?
C103 C104 1.390(10) . ?
C103 C107 1.500(10) . ?
C104 H104 0.9500 . ?
C104 C105 1.378(10) . ?
C105 C106 1.385(9) . ?
C105 C108 1.508(10) . ?
C106 H106 0.9500 . ?
C111 C112 1.386(9) . ?
C111 C116 1.389(9) . ?
C112 H112 0.9500 . ?
C112 C113 1.388(10) . ?
C113 C114 1.383(13) . ?
C113 C117 1.500(12) . ?
C114 H114 0.9500 . ?
C114 C115 1.403(12) . ?
C115 C116 1.390(9) . ?
C115 C118 1.518(14) . ?
C115 C9 1.487(19) . ?
C116 H116 0.9500 . ?
C117 F31A 1.388(14) . ?
C117 F32A 1.313(15) . ?
C117 F33A 1.286(14) . ?
C121 C122 1.374(10) . ?
C121 C126 1.383(10) . ?
C122 H122 0.9500 . ?
C122 C123 1.397(10) . ?
C123 C124 1.377(14) . ?
C123 C127 1.521(14) . ?
C124 H124 0.9500 . ?
C124 C125 1.376(13) . ?
C125 C126 1.396(10) . ?
C125 C128 1.491(13) . ?
C126 H126 0.9500 . ?
C127 F37A 1.427(19) . ?
C127 F38A 1.246(19) . ?
C127 F39A 1.312(17) . ?
C128 F40A 1.332(15) . ?
C128 F41A 1.321(16) . ?
C128 F42A 1.357(15) . ?
C131 C132 1.386(10) . ?
C131 C136 1.401(10) . ?
C132 H132 0.9500 . ?
C132 C133 1.395(10) . ?
C133 C134 1.370(11) . ?
C133 C137 1.488(13) . ?
C134 H134 0.9500 . ?
C134 C135 1.376(11) . ?
C135 C136 1.396(10) . ?
C135 C138 1.467(13) . ?
C136 H136 0.9500 . ?
C137 F43A 1.338(15) . ?
C137 F44A 1.366(15) . ?
C137 F45A 1.309(14) . ?
C138 F46A 1.334(15) . ?
C138 F47A 1.299(16) . ?
C138 F48A 1.338(16) . ?
Cl3 C1S 1.74(2) . ?
Cl4 C1S 1.68(3) . ?
Cl5 C1S 1.63(3) . ?
C1S H1S 1.0000 . ?
Cl6 C2S 1.739(15) . ?
Cl6 C2SA 1.755(15) . ?
Cl7 C2S 1.727(15) . ?
Cl7 C2SA 1.751(15) . ?
Cl8 C2SA 1.80(2) . ?
Cl8A C2S 1.72(2) . ?
C2S H2S 1.0000 . ?
C2SA H2SA 1.0000 . ?
F34A C9 1.30(2) . ?
F36A C9 1.33(2) . ?
F35A C9 1.297(19) . ?

loop_
_geom_torsion_atom_site_label_1
_geom_torsion_atom_site_label_2
_geom_torsion_atom_site_label_3
_geom_torsion_atom_site_label_4
_geom_torsion
_geom_torsion_site_symmetry_1
_geom_torsion_site_symmetry_2
_geom_torsion_site_symmetry_3
_geom_torsion_site_symmetry_4
_geom_torsion_publ_flag
Re1 P1 C31 C32 -8.8(5) . . . . ?
Re1 P1 C31 C36 171.7(5) . . . . ?
Re1 P1 C81 C82 147.8(4) . . . . ?
Re1 P1 C81 C86 -38.9(5) . . . . ?
Re1 P1 C91 C92 94.2(5) . . . . ?
Re1 P1 C91 C96 -80.0(5) . . . . ?
Re1 P2 C21 C22 -7.5(4) . . . . ?
Re1 P2 C21 C26 172.5(5) . . . . ?
Re1 P2 C61 C62 114.2(5) . . . . ?
Re1 P2 C61 C66 -66.4(5) . . . . ?
Re1 P2 C71 C72 173.7(4) . . . . ?
Re1 P2 C71 C76 -7.1(6) . . . . ?
Re1 O1 C22 C21 5.3(6) . . . . ?
Re1 O1 C22 C23 -173.1(4) . . . . ?
Re1 O2 C32 C31 3.8(7) . . . . ?
Re1 O2 C32 C33 -175.4(4) . . . . ?
Re2 P3 C41 C42 -17.9(5) . . . . ?
Re2 P3 C41 C46 168.7(5) . . . . ?
Re2 P3 C101 C102 98.7(4) . . . . ?
Re2 P3 C101 C106 -77.5(5) . . . . ?
Re2 P3 C111 C112 117.4(5) . . . . ?
Re2 P3 C111 C116 -64.3(6) . . . . ?
Re2 P4 C51 C52 3.5(5) . . . . ?
Re2 P4 C51 C56 -174.5(5) . . . . ?
Re2 P4 C121 C122 -128.5(5) . . . . ?
Re2 P4 C121 C126 55.1(6) . . . . ?
Re2 P4 C131 C132 -163.4(5) . . . . ?
Re2 P4 C131 C136 15.5(6) . . . . ?
Re2 O3 C42 C41 9.3(7) . . . . ?
Re2 O3 C42 C43 -170.9(4) . . . . ?
Re2 O4 C52 C51 -0.4(7) . . . . ?
Re2 O4 C52 C53 179.2(4) . . . . ?
Zn1 O1 C22 C21 -119.7(5) . . . . ?
Zn1 O1 C22 C23 62.0(7) . . . . ?
Zn1 O2 C32 C31 -113.7(5) . . . . ?
Zn1 O2 C32 C33 67.1(6) . . . . ?
Zn1 O3 C42 C41 -113.5(5) . . . . ?
Zn1 O3 C42 C43 66.3(7) . . . . ?
Zn1 O4 C52 C51 -124.1(5) . . . . ?
Zn1 O4 C52 C53 55.6(8) . . . . ?
P1 C31 C32 O2 4.4(7) . . . . ?
P1 C31 C32 C33 -176.4(4) . . . . ?
P1 C31 C36 C35 178.3(5) . . . . ?
P1 C81 C82 C83 174.8(5) . . . . ?
P1 C81 C86 C85 -174.5(5) . . . . ?
P1 C91 C92 C93 -174.4(5) . . . . ?
P1 C91 C96 C95 175.2(5) . . . . ?
P2 C21 C22 O1 2.3(7) . . . . ?
P2 C21 C22 C23 -179.4(4) . . . . ?
P2 C21 C26 C25 -179.1(5) . . . . ?
P2 C61 C62 C63 177.9(5) . . . . ?
P2 C61 C66 C65 -177.7(5) . . . . ?
P2 C71 C72 C73 177.4(5) . . . . ?
P2 C71 C76 C75 -177.2(5) . . . . ?
P3 C41 C42 O3 8.0(7) . . . . ?
P3 C41 C42 C43 -171.7(4) . . . . ?
P3 C41 C46 C45 172.7(5) . . . . ?
P3 C101 C102 C103 -177.8(4) . . . . ?
P3 C101 C106 C105 179.8(5) . . . . ?
P3 C111 C112 C113 179.1(6) . . . . ?
P3 C111 C116 C115 -178.8(6) . . . . ?
P4 C51 C52 O4 -2.4(7) . . . . ?
P4 C51 C52 C53 178.0(5) . . . . ?
P4 C51 C56 C55 -179.0(5) . . . . ?
P4 C121 C122 C123 -174.4(6) . . . . ?
P4 C121 C126 C125 175.0(6) . . . . ?
P4 C131 C132 C133 178.9(6) . . . . ?
P4 C131 C136 C135 -179.5(6) . . . . ?
O1 C22 C23 C24 177.1(6) . . . . ?
O2 C32 C33 C34 176.3(6) . . . . ?
O3 C42 C43 C44 178.4(6) . . . . ?
O4 C52 C53 C54 -177.8(6) . . . . ?
C1 C2 C3 C4 151.5(7) . . . . ?
C1 C2 C3 C8 -30.7(9) . . . . ?
C2 C3 C4 C5 177.7(10) . . . . ?
C2 C3 C8 C7 -178.9(7) . . . . ?
C3 C4 C5 C6 -0.3(19) . . . . ?
C4 C3 C8 C7 -1.1(11) . . . . ?
C4 C5 C6 C7 2(2) . . . . ?
C5 C6 C7 C8 -3.3(17) . . . . ?
C6 C7 C8 C3 2.9(13) . . . . ?
C8 C3 C4 C5 -0.1(14) . . . . ?
C11 C12 C13 C14 87.5(9) . . . . ?
C11 C12 C13 C18 -91.3(8) . . . . ?
C12 C13 C14 C15 -179.9(7) . . . . ?
C12 C13 C18 C17 -179.2(7) . . . . ?
C13 C14 C15 C16 -0.7(12) . . . . ?
C14 C13 C18 C17 2.0(11) . . . . ?
C14 C15 C16 C17 1.5(13) . . . . ?
C15 C16 C17 C18 -0.5(14) . . . . ?
C16 C17 C18 C13 -1.3(13) . . . . ?
C18 C13 C14 C15 -1.0(11) . . . . ?
C21 P2 C61 C62 0.7(6) . . . . ?
C21 P2 C61 C66 -179.9(5) . . . . ?
C21 P2 C71 C72 -67.0(6) . . . . ?
C21 P2 C71 C76 112.3(5) . . . . ?
C21 C22 C23 C24 -1.3(9) . . . . ?
C22 C21 C26 C25 0.9(9) . . . . ?
C22 C23 C24 C25 0.3(10) . . . . ?
C23 C24 C25 C26 1.3(11) . . . . ?
C24 C25 C26 C21 -1.9(10) . . . . ?
C26 C21 C22 O1 -177.7(5) . . . . ?
C26 C21 C22 C23 0.7(8) . . . . ?
C31 P1 C81 C82 -96.7(5) . . . . ?
C31 P1 C81 C86 76.6(5) . . . . ?
C31 P1 C91 C92 -16.5(5) . . . . ?
C31 P1 C91 C96 169.3(5) . . . . ?
C31 C32 C33 C34 -3.0(9) . . . . ?
C32 C31 C36 C35 -1.2(10) . . . . ?
C32 C33 C34 C35 0.8(11) . . . . ?
C33 C34 C35 C36 1.3(11) . . . . ?
C34 C35 C36 C31 -1.1(11) . . . . ?
C36 C31 C32 O2 -176.0(5) . . . . ?
C36 C31 C32 C33 3.3(9) . . . . ?
C41 P3 C101 C102 -10.6(5) . . . . ?
C41 P3 C101 C106 173.2(5) . . . . ?
C41 P3 C111 C112 -128.0(6) . . . . ?
C41 P3 C111 C116 50.3(6) . . . . ?
C41 C42 C43 C44 -1.9(9) . . . . ?
C42 C41 C46 C45 -0.3(9) . . . . ?
C42 C43 C44 C45 0.0(10) . . . . ?
C43 C44 C45 C46 1.8(11) . . . . ?
C44 C45 C46 C41 -1.6(10) . . . . ?
C46 C41 C42 O3 -178.2(5) . . . . ?
C46 C41 C42 C43 2.1(9) . . . . ?
C51 P4 C121 C122 -11.8(7) . . . . ?
C51 P4 C121 C126 171.7(5) . . . . ?
C51 P4 C131 C132 80.7(6) . . . . ?
C51 P4 C131 C136 -100.4(5) . . . . ?
C51 C52 C53 C54 1.8(10) . . . . ?
C52 C51 C56 C55 3.2(10) . . . . ?
C52 C53 C54 C55 1.0(11) . . . . ?
C53 C54 C55 C56 -1.8(12) . . . . ?
C54 C55 C56 C51 -0.3(11) . . . . ?
C56 C51 C52 O4 175.7(5) . . . . ?
C56 C51 C52 C53 -3.9(9) . . . . ?
C61 P2 C21 C22 116.0(4) . . . . ?
C61 P2 C21 C26 -64.0(6) . . . . ?
C61 P2 C71 C72 42.6(6) . . . . ?
C61 P2 C71 C76 -138.1(5) . . . . ?
C61 C62 C63 C64 0.0(10) . . . . ?
C61 C62 C63 C67 179.0(7) . . . . ?
C62 C61 C66 C65 1.8(9) . . . . ?
C62 C63 C64 C65 1.4(11) . . . . ?
C62 C63 C67 F1 -9.8(14) . . . . ?
C62 C63 C67 F2 -138.0(12) . . . . ?
C62 C63 C67 F3 99.7(11) . . . . ?
C62 C63 C67 F1A -50.3(14) . . . . ?
C62 C63 C67 F2A -167.7(11) . . . . ?
C62 C63 C67 F3A 73.0(15) . . . . ?
C63 C64 C65 C66 -1.1(11) . . . . ?
C63 C64 C65 C68 177.8(7) . . . . ?
C64 C63 C67 F1 169.2(11) . . . . ?
C64 C63 C67 F2 41.1(15) . . . . ?
C64 C63 C67 F3 -81.3(12) . . . . ?
C64 C63 C67 F1A 128.7(12) . . . . ?
C64 C63 C67 F2A 11.3(15) . . . . ?
C64 C63 C67 F3A -107.9(14) . . . . ?
C64 C65 C66 C61 -0.4(10) . . . . ?
C64 C65 C68 F4 -88.7(10) . . . . ?
C64 C65 C68 F5 154.8(9) . . . . ?
C64 C65 C68 F6 30.7(13) . . . . ?
C64 C65 C68 F4A -58.8(12) . . . . ?
C64 C65 C68 F5A -178.7(10) . . . . ?
C64 C65 C68 F6A 58.3(11) . . . . ?
C66 C61 C62 C63 -1.6(9) . . . . ?
C66 C65 C68 F4 90.2(10) . . . . ?
C66 C65 C68 F5 -26.3(12) . . . . ?
C66 C65 C68 F6 -150.4(10) . . . . ?
C66 C65 C68 F4A 120.2(10) . . . . ?
C66 C65 C68 F5A 0.3(13) . . . . ?
C66 C65 C68 F6A -122.8(9) . . . . ?
C67 C63 C64 C65 -177.6(7) . . . . ?
C68 C65 C66 C61 -179.3(7) . . . . ?
C71 P2 C21 C22 -140.7(4) . . . . ?
C71 P2 C21 C26 39.3(6) . . . . ?
C71 P2 C61 C62 -109.7(5) . . . . ?
C71 P2 C61 C66 69.7(5) . . . . ?
C71 C72 C73 C74 0.2(11) . . . . ?
C71 C72 C73 C77 179.9(7) . . . . ?
C72 C71 C76 C75 2.1(10) . . . . ?
C72 C73 C74 C75 1.2(12) . . . . ?
C72 C73 C77 F7 148.3(11) . . . . ?
C72 C73 C77 F8 18.0(15) . . . . ?
C72 C73 C77 F9 -107.5(11) . . . . ?
C72 C73 C77 F7A 96.5(11) . . . . ?
C72 C73 C77 F8A -17.1(13) . . . . ?
C72 C73 C77 F9A -143.3(11) . . . . ?
C73 C74 C75 C76 -0.9(11) . . . . ?
C73 C74 C75 C78 179.8(8) . . . . ?
C74 C73 C77 F7 -32.1(14) . . . . ?
C74 C73 C77 F8 -162.4(12) . . . . ?
C74 C73 C77 F9 72.1(12) . . . . ?
C74 C73 C77 F7A -83.9(12) . . . . ?
C74 C73 C77 F8A 162.5(10) . . . . ?
C74 C73 C77 F9A 36.3(14) . . . . ?
C74 C75 C76 C71 -0.7(10) . . . . ?
C74 C75 C78 F10 -20.2(13) . . . . ?
C74 C75 C78 F11 -142.5(8) . . . . ?
C74 C75 C78 F12 99.7(9) . . . . ?
C76 C71 C72 C73 -1.8(10) . . . . ?
C76 C75 C78 F10 160.6(8) . . . . ?
C76 C75 C78 F11 38.2(10) . . . . ?
C76 C75 C78 F12 -79.6(10) . . . . ?
C77 C73 C74 C75 -178.5(8) . . . . ?
C78 C75 C76 C71 178.6(7) . . . . ?
C81 P1 C31 C32 -140.8(4) . . . . ?
C81 P1 C31 C36 39.6(6) . . . . ?
C81 P1 C91 C92 -124.4(5) . . . . ?
C81 P1 C91 C96 61.5(5) . . . . ?
C81 C82 C83 C84 -0.6(10) . . . . ?
C81 C82 C83 C87 179.3(6) . . . . ?
C82 C81 C86 C85 -1.0(9) . . . . ?
C82 C83 C84 C85 -1.1(10) . . . . ?
C82 C83 C87 F13 -35.3(14) . . . . ?
C82 C83 C87 F14 -164.6(12) . . . . ?
C82 C83 C87 F15 75.5(11) . . . . ?
C82 C83 C87 F13A -75.0(11) . . . . ?
C82 C83 C87 F14A 168.2(8) . . . . ?
C82 C83 C87 F15A 50.4(12) . . . . ?
C83 C84 C85 C86 1.7(10) . . . . ?
C83 C84 C85 C88 -179.0(6) . . . . ?
C84 C83 C87 F13 144.6(12) . . . . ?
C84 C83 C87 F14 15.3(15) . . . . ?
C84 C83 C87 F15 -104.6(11) . . . . ?
C84 C83 C87 F13A 104.9(11) . . . . ?
C84 C83 C87 F14A -11.9(11) . . . . ?
C84 C83 C87 F15A -129.7(11) . . . . ?
C84 C85 C86 C81 -0.6(10) . . . . ?
C84 C85 C88 F16 -50.3(10) . . . . ?
C84 C85 C88 F17 67.2(9) . . . . ?
C84 C85 C88 F18 178.3(7) . . . . ?
C86 C81 C82 C83 1.6(9) . . . . ?
C86 C85 C88 F16 129.0(8) . . . . ?
C86 C85 C88 F17 -113.5(8) . . . . ?
C86 C85 C88 F18 -2.4(10) . . . . ?
C87 C83 C84 C85 179.0(7) . . . . ?
C88 C85 C86 C81 -179.9(6) . . . . ?
C91 P1 C31 C32 110.5(4) . . . . ?
C91 P1 C31 C36 -69.1(6) . . . . ?
C91 P1 C81 C82 12.9(6) . . . . ?
C91 P1 C81 C86 -173.9(5) . . . . ?
C91 C92 C93 C94 -0.5(10) . . . . ?
C91 C92 C93 C97 178.5(6) . . . . ?
C92 C91 C96 C95 0.9(9) . . . . ?
C92 C93 C94 C95 0.6(11) . . . . ?
C92 C93 C97 F19 -59.0(12) . . . . ?
C92 C93 C97 F20 -180.0(9) . . . . ?
C92 C93 C97 F21 60.6(13) . . . . ?
C92 C93 C97 F19A -101.7(14) . . . . ?
C92 C93 C97 F20A 137.8(11) . . . . ?
C92 C93 C97 F21A 25.3(14) . . . . ?
C93 C94 C95 C96 0.0(11) . . . . ?
C93 C94 C95 C98 -179.8(7) . . . . ?
C94 C93 C97 F19 120.0(11) . . . . ?
C94 C93 C97 F20 -1.0(13) . . . . ?
C94 C93 C97 F21 -120.4(12) . . . . ?
C94 C93 C97 F19A 77.3(15) . . . . ?
C94 C93 C97 F20A -43.2(14) . . . . ?
C94 C93 C97 F21A -155.7(12) . . . . ?
C94 C95 C96 C91 -0.7(10) . . . . ?
C94 C95 C98 F22 -157.7(13) . . . . ?
C94 C95 C98 F23 73.5(14) . . . . ?
C94 C95 C98 F24 -39.4(13) . . . . ?
C94 C95 C98 F23A 112.3(11) . . . . ?
C94 C95 C98 F24A 6.4(18) . . . . ?
C94 C95 C98 F22A -131.3(15) . . . . ?
C96 C91 C92 C93 -0.2(9) . . . . ?
C96 C95 C98 F22 22.5(16) . . . . ?
C96 C95 C98 F23 -106.3(13) . . . . ?
C96 C95 C98 F24 140.7(10) . . . . ?
C96 C95 C98 F23A -67.5(11) . . . . ?
C96 C95 C98 F24A -173.4(14) . . . . ?
C96 C95 C98 F22A 48.9(17) . . . . ?
C97 C93 C94 C95 -178.3(7) . . . . ?
C98 C95 C96 C91 179.1(7) . . . . ?
C101 P3 C41 C42 101.5(5) . . . . ?
C101 P3 C41 C46 -71.9(6) . . . . ?
C101 P3 C111 C112 -19.4(7) . . . . ?
C101 P3 C111 C116 159.0(5) . . . . ?
C101 C102 C103 C104 -0.8(9) . . . . ?
C101 C102 C103 C107 178.2(6) . . . . ?
C102 C101 C106 C105 3.6(9) . . . . ?
C102 C103 C104 C105 1.0(9) . . . . ?
C102 C103 C107 F25 17.5(10) . . . . ?
C102 C103 C107 F26 140.3(8) . . . . ?
C102 C103 C107 F27 -100.5(9) . . . . ?
C103 C104 C105 C106 1.1(10) . . . . ?
C103 C104 C105 C108 -179.4(6) . . . . ?
C104 C103 C107 F25 -163.6(7) . . . . ?
C104 C103 C107 F26 -40.7(11) . . . . ?
C104 C103 C107 F27 78.4(9) . . . . ?
C104 C105 C106 C101 -3.4(10) . . . . ?
C104 C105 C108 F28 0.8(11) . . . . ?
C104 C105 C108 F29 121.8(8) . . . . ?
C104 C105 C108 F30 -120.2(7) . . . . ?
C106 C101 C102 C103 -1.5(8) . . . . ?
C106 C105 C108 F28 -179.6(7) . . . . ?
C106 C105 C108 F29 -58.7(9) . . . . ?
C106 C105 C108 F30 59.3(9) . . . . ?
C107 C103 C104 C105 -178.0(6) . . . . ?
C108 C105 C106 C101 177.1(6) . . . . ?
C111 P3 C41 C42 -147.9(4) . . . . ?
C111 P3 C41 C46 38.7(6) . . . . ?
C111 P3 C101 C102 -120.0(5) . . . . ?
C111 P3 C101 C106 63.8(5) . . . . ?
C111 C112 C113 C114 -0.3(12) . . . . ?
C111 C112 C113 C117 178.9(7) . . . . ?
C112 C111 C116 C115 -0.4(11) . . . . ?
C112 C113 C114 C115 -0.6(12) . . . . ?
C112 C113 C117 F31 68.0(12) . . . . ?
C112 C113 C117 F32 -55.7(14) . . . . ?
C112 C113 C117 F33 173.3(10) . . . . ?
C112 C113 C117 F31A 33.4(14) . . . . ?
C112 C113 C117 F32A -86.3(13) . . . . ?
C112 C113 C117 F33A 152.5(13) . . . . ?
C113 C114 C115 C116 1.0(12) . . . . ?
C113 C114 C115 C118 -173.0(10) . . . . ?
C113 C114 C115 C9 173.9(12) . . . . ?
C114 C113 C117 F31 -112.7(12) . . . . ?
C114 C113 C117 F32 123.6(12) . . . . ?
C114 C113 C117 F33 -7.4(14) . . . . ?
C114 C113 C117 F31A -147.3(12) . . . . ?
C114 C113 C117 F32A 93.0(13) . . . . ?
C114 C113 C117 F33A -28.2(17) . . . . ?
C114 C115 C116 C111 -0.5(12) . . . . ?
C114 C115 C118 F34 -163.9(11) . . . . ?
C114 C115 C118 F35 -40.9(17) . . . . ?
C114 C115 C118 F36 78.2(14) . . . . ?
C114 C115 C9 F34A -120.8(18) . . . . ?
C114 C115 C9 F36A 124.8(16) . . . . ?
C114 C115 C9 F35A 0(2) . . . . ?
C116 C111 C112 C113 0.9(10) . . . . ?
C116 C115 C118 F34 21.9(16) . . . . ?
C116 C115 C118 F35 144.9(11) . . . . ?
C116 C115 C118 F36 -96.0(12) . . . . ?
C116 C115 C9 F34A 52(2) . . . . ?
C116 C115 C9 F36A -62(2) . . . . ?
C116 C115 C9 F35A 173.1(15) . . . . ?
C117 C113 C114 C115 -179.9(8) . . . . ?
C118 C115 C116 C111 173.7(9) . . . . ?
C121 P4 C51 C52 -123.6(5) . . . . ?
C121 P4 C51 C56 58.4(6) . . . . ?
C121 P4 C131 C132 -32.1(6) . . . . ?
C121 P4 C131 C136 146.8(5) . . . . ?
C121 C122 C123 C124 -1.0(12) . . . . ?
C121 C122 C123 C127 177.5(8) . . . . ?
C122 C121 C126 C125 -1.7(10) . . . . ?
C122 C123 C124 C125 -0.1(13) . . . . ?
C122 C123 C127 F37 127.4(13) . . . . ?
C122 C123 C127 F38 5.2(16) . . . . ?
C122 C123 C127 F39 -113.7(12) . . . . ?
C122 C123 C127 F37A 96.2(14) . . . . ?
C122 C123 C127 F38A -20(2) . . . . ?
C122 C123 C127 F39A -166.8(15) . . . . ?
C123 C124 C125 C126 0.3(12) . . . . ?
C123 C124 C125 C128 -179.3(8) . . . . ?
C124 C123 C127 F37 -54.0(15) . . . . ?
C124 C123 C127 F38 -176.3(10) . . . . ?
C124 C123 C127 F39 64.9(14) . . . . ?
C124 C123 C127 F37A -85.2(14) . . . . ?
C124 C123 C127 F38A 158.9(17) . . . . ?
C124 C123 C127 F39A 11.8(18) . . . . ?
C124 C125 C126 C121 0.6(12) . . . . ?
C124 C125 C128 F40 71.8(15) . . . . ?
C124 C125 C128 F41 -49.6(15) . . . . ?
C124 C125 C128 F42 -163.9(13) . . . . ?
C124 C125 C128 F40A 39.4(16) . . . . ?
C124 C125 C128 F41A -80.1(15) . . . . ?
C124 C125 C128 F42A 159.9(12) . . . . ?
C126 C121 C122 C123 1.9(11) . . . . ?
C126 C125 C128 F40 -107.8(13) . . . . ?
C126 C125 C128 F41 130.8(13) . . . . ?
C126 C125 C128 F42 16.4(17) . . . . ?
C126 C125 C128 F40A -140.2(13) . . . . ?
C126 C125 C128 F41A 100.3(15) . . . . ?
C126 C125 C128 F42A -19.7(16) . . . . ?
C127 C123 C124 C125 -178.6(9) . . . . ?
C128 C125 C126 C121 -179.8(8) . . . . ?
C131 P4 C51 C52 132.0(5) . . . . ?
C131 P4 C51 C56 -46.0(6) . . . . ?
C131 P4 C121 C122 98.7(6) . . . . ?
C131 P4 C121 C126 -77.8(5) . . . . ?
C131 C132 C133 C134 0.9(12) . . . . ?
C131 C132 C133 C137 179.4(8) . . . . ?
C132 C131 C136 C135 -0.6(10) . . . . ?
C132 C133 C134 C135 -1.1(12) . . . . ?
C132 C133 C137 F43 60.9(15) . . . . ?
C132 C133 C137 F44 -38.1(19) . . . . ?
C132 C133 C137 F45 -176.8(14) . . . . ?
C132 C133 C137 F43A 18.2(15) . . . . ?
C132 C133 C137 F44A -93.3(11) . . . . ?
C132 C133 C137 F45A 143.8(12) . . . . ?
C133 C134 C135 C136 0.5(12) . . . . ?
C133 C134 C135 C138 -176.9(8) . . . . ?
C134 C133 C137 F43 -120.5(14) . . . . ?
C134 C133 C137 F44 140.5(16) . . . . ?
C134 C133 C137 F45 1.8(18) . . . . ?
C134 C133 C137 F43A -163.2(10) . . . . ?
C134 C133 C137 F44A 85.3(11) . . . . ?
C134 C133 C137 F45A -37.6(15) . . . . ?
C134 C135 C136 C131 0.3(11) . . . . ?
C134 C135 C138 F46 -39.4(16) . . . . ?
C134 C135 C138 F47 79.0(11) . . . . ?
C134 C135 C138 F48 -176.7(10) . . . . ?
C134 C135 C138 F46A -14.6(15) . . . . ?
C134 C135 C138 F47A 105.6(14) . . . . ?
C134 C135 C138 F48A -137.0(12) . . . . ?
C136 C131 C132 C133 0.0(10) . . . . ?
C136 C135 C138 F46 143.2(12) . . . . ?
C136 C135 C138 F47 -98.5(11) . . . . ?
C136 C135 C138 F48 5.9(15) . . . . ?
C136 C135 C138 F46A 167.9(10) . . . . ?
C136 C135 C138 F47A -71.9(16) . . . . ?
C136 C135 C138 F48A 45.6(15) . . . . ?
C137 C133 C134 C135 -179.7(8) . . . . ?
C138 C135 C136 C131 177.8(8) . . . . ?
C9 C115 C116 C111 -173.0(12) . . . . ?
